data_7237759
loop_
_publ_author_name
'Minato, Takuo'
'Ohata, Yusuke'
'Ishii, Kazuyuki'
'Yamaguchi, Kazuya'
'Mizuno, Noritaka'
'Suzuki, Kosuke'

_publ_section_title
;
 Exploring orientationally aligned anisotropic large spin molecules with
 unusual long-distance intermolecular ferromagnetic interactions
;
_journal_issue 41
_journal_name_full 'Journal of Materials Chemistry C'
_journal_page_first 12918
_journal_paper_doi 10.1039/C9TC00740G
_journal_volume 7
_journal_year 2019
_chemical_formula_sum 'C120 Cl8 Mn4 N7 O70 Si2 V W18'
_chemical_formula_weight 6579.05
_space_group_crystal_system triclinic
_space_group_IT_number 2
_space_group_name_Hall '-P 1'
_space_group_name_H-M_alt 'P -1'
_atom_sites_solution_hydrogens none
_audit_creation_method SHELXL-2014/6
_audit_update_record
;
2018-01-19 deposited with the CCDC.	2019-03-22 downloaded from the CCDC.
;
_cell_angle_alpha 102.5640(10)
_cell_angle_beta 96.6350(10)
_cell_angle_gamma 93.4300(10)
_cell_formula_units_Z 2
_cell_length_a 14.32330(10)
_cell_length_b 20.1223(2)
_cell_length_c 34.2013(4)
_cell_measurement_reflns_used 44945
_cell_measurement_temperature 123(2)
_cell_measurement_theta_max 29.472
_cell_measurement_theta_min 0.615
_cell_volume 9520.16(17)
_computing_cell_refinement HKL2000
_computing_data_collection 'Rigaku CrystalClear'
_computing_data_reduction HKL2000
_computing_structure_refinement 'SHELXL-2014/6 (Sheldrick, 2014)'
_computing_structure_solution 'SHELXS-97 (Sheldrick, 1990)'
_diffrn_ambient_temperature 123(2)
_diffrn_measured_fraction_theta_full 0.992
_diffrn_measured_fraction_theta_max 0.977
_diffrn_measurement_device_type CCD
_diffrn_radiation_type MoK\a
_diffrn_radiation_wavelength 0.71069
_diffrn_reflns_av_unetI/netI 0.0348
_diffrn_reflns_Laue_measured_fraction_full 0.992
_diffrn_reflns_Laue_measured_fraction_max 0.977
_diffrn_reflns_number 51698
_diffrn_reflns_point_group_measured_fraction_full 0.992
_diffrn_reflns_point_group_measured_fraction_max 0.977
_diffrn_reflns_theta_full 25.240
_diffrn_reflns_theta_max 29.472
_diffrn_reflns_theta_min 0.615
_exptl_absorpt_coefficient_mu 11.322
_exptl_absorpt_correction_T_max 0.568
_exptl_absorpt_correction_T_min 0.315
_exptl_absorpt_correction_type empirical
_exptl_absorpt_process_details 'HKL2000 DENZO SCALEPACK'
_exptl_crystal_colour 'dark purple'
_exptl_crystal_density_diffrn 2.295
_exptl_crystal_density_method 'not measured'
_exptl_crystal_description rod
_exptl_crystal_F_000 5896
_exptl_crystal_size_max 0.3
_exptl_crystal_size_mid 0.05
_exptl_crystal_size_min 0.05
_refine_diff_density_max 4.895
_refine_diff_density_min -3.772
_refine_diff_density_rms 0.725
_refine_ls_extinction_method none
_refine_ls_goodness_of_fit_ref 1.111
_refine_ls_hydrogen_treatment none
_refine_ls_matrix_type full
_refine_ls_number_parameters 1429
_refine_ls_number_reflns 51698
_refine_ls_number_restraints 20
_refine_ls_restrained_S_all 1.111
_refine_ls_R_factor_all 0.0739
_refine_ls_R_factor_gt 0.0576
_refine_ls_shift/su_max 0.001
_refine_ls_shift/su_mean 0.000
_refine_ls_structure_factor_coef Fsqd
_refine_ls_weighting_details 'w=1/[\s^2^(Fo^2^)+(0.0938P)^2^+167.6469P] where P=(Fo^2^+2Fc^2^)/3'
_refine_ls_weighting_scheme calc
_refine_ls_wR_factor_gt 0.1642
_refine_ls_wR_factor_ref 0.1881
_reflns_Friedel_coverage 0.000
_reflns_number_gt 42826
_reflns_number_total 51698
_reflns_threshold_expression 'I > 2\s(I)'
_cod_data_source_file c9tc00740g2.cif
_cod_data_source_block II-a_DCE
_cod_database_code 7237759
_shelx_space_group_comment
;
The symmetry employed for this shelxl refinement is uniquely defined
by the following loop, which should always be used as a source of
symmetry information in preference to the above space-group names.
They are only intended as comments.
;
_shelxl_version_number 2014/6

loop_
_space_group_symop_operation_xyz
'x, y, z'
'-x, -y, -z'

loop_
_atom_site_label
_atom_site_type_symbol
_atom_site_fract_x
_atom_site_fract_y
_atom_site_fract_z
_atom_site_U_iso_or_equiv
_atom_site_adp_type
_atom_site_occupancy
_atom_site_site_symmetry_order
_atom_site_calc_flag
_atom_site_refinement_flags_posn
_atom_site_refinement_flags_adp
_atom_site_refinement_flags_occupancy
_atom_site_disorder_assembly
_atom_site_disorder_group
N1 N 0.3356(8) 0.3781(6) 0.2139(3) 0.044(2) Uiso 1 1 d . . . . .
C111 C 0.2865(10) 0.4232(8) 0.2454(4) 0.049(3) Uiso 1 1 d . . . . .
C112 C 0.3498(13) 0.4651(10) 0.2818(6) 0.068(4) Uiso 1 1 d . . . . .
C113 C 0.294(2) 0.5064(15) 0.3115(9) 0.112(8) Uiso 1 1 d . . . . .
C114 C 0.355(2) 0.5476(15) 0.3473(9) 0.116(9) Uiso 1 1 d . . . . .
C121 C 0.4043(9) 0.4227(7) 0.1969(4) 0.041(3) Uiso 1 1 d . . . . .
C122 C 0.3605(11) 0.4782(8) 0.1786(5) 0.054(3) Uiso 1 1 d . . . . .
C123 C 0.4267(12) 0.5078(9) 0.1543(5) 0.061(4) Uiso 1 1 d . . . . .
C124 C 0.5181(16) 0.5453(12) 0.1780(7) 0.089(6) Uiso 1 1 d . . . . .
C131 C 0.3971(10) 0.3302(7) 0.2330(4) 0.048(3) Uiso 1 1 d . . . . .
C132 C 0.3404(12) 0.2780(9) 0.2499(5) 0.061(4) Uiso 1 1 d . . . . .
C133 C 0.4057(11) 0.2474(8) 0.2806(5) 0.056(3) Uiso 1 1 d . . . . .
C134 C 0.4414(13) 0.2990(10) 0.3202(6) 0.067(4) Uiso 1 1 d . . . . .
C141 C 0.2622(10) 0.3365(8) 0.1807(4) 0.050(3) Uiso 1 1 d . . . . .
C142 C 0.3033(11) 0.2918(8) 0.1452(5) 0.053(3) Uiso 1 1 d . . . . .
C143 C 0.2205(11) 0.2524(8) 0.1156(5) 0.057(4) Uiso 1 1 d . . . . .
C144 C 0.2587(16) 0.2076(12) 0.0792(7) 0.086(6) Uiso 1 1 d . . . . .
N2 N 0.7241(7) 0.3841(5) 0.4595(3) 0.035(2) Uiso 1 1 d . . . . .
C211 C 0.7193(9) 0.3063(6) 0.4508(4) 0.039(2) Uiso 1 1 d . . . . .
C212 C 0.7743(9) 0.2763(7) 0.4834(4) 0.040(3) Uiso 1 1 d . . . . .
C213 C 0.7496(9) 0.1965(7) 0.4700(4) 0.043(3) Uiso 1 1 d . . . . .
C214 C 0.6605(12) 0.1730(9) 0.4853(5) 0.058(4) Uiso 1 1 d . . . . .
C221 C 0.8294(9) 0.4159(7) 0.4693(4) 0.040(3) Uiso 1 1 d . . . . .
C222 C 0.8897(9) 0.3897(7) 0.4369(4) 0.045(3) Uiso 1 1 d . . . . .
C223 C 0.9887(11) 0.4329(8) 0.4494(5) 0.053(3) Uiso 1 1 d . . . . .
C224 C 1.0596(13) 0.4078(10) 0.4224(6) 0.070(5) Uiso 1 1 d . . . . .
C231 C 0.6751(9) 0.4017(7) 0.4210(4) 0.045(3) Uiso 1 1 d . . . . .
C232 C 0.6865(10) 0.4794(8) 0.4212(4) 0.049(3) Uiso 1 1 d . . . . .
C233 C 0.6145(10) 0.4879(8) 0.3846(4) 0.050(3) Uiso 1 1 d . . . . .
C234 C 0.6317(13) 0.5619(9) 0.3780(5) 0.065(4) Uiso 1 1 d . . . . .
C241 C 0.6793(9) 0.4145(7) 0.4968(4) 0.041(3) Uiso 1 1 d . . . . .
C242 C 0.5730(10) 0.4004(8) 0.4920(4) 0.049(3) Uiso 1 1 d . . . . .
C243 C 0.5348(11) 0.4098(8) 0.5342(5) 0.057(4) Uiso 1 1 d . . . . .
C244 C 0.5585(14) 0.3518(10) 0.5542(6) 0.072(5) Uiso 1 1 d . . . . .
N3 N 0.5661(6) 0.0135(5) 0.7048(3) 0.0324(19) Uiso 1 1 d . . . . .
C311 C 0.4842(8) -0.0413(6) 0.6847(4) 0.035(2) Uiso 1 1 d . . . . .
C312 C 0.5155(8) -0.1082(6) 0.6625(3) 0.035(2) Uiso 1 1 d . . . . .
C313 C 0.5013(9) -0.1184(6) 0.6162(4) 0.039(2) Uiso 1 1 d . . . . .
C314 C 0.5387(10) -0.1863(7) 0.5972(4) 0.048(3) Uiso 1 1 d . . . . .
C321 C 0.6236(7) 0.0311(6) 0.6735(3) 0.030(2) Uiso 1 1 d . . . . .
C322 C 0.5697(8) 0.0670(6) 0.6439(4) 0.037(2) Uiso 1 1 d . . . . .
C323 C 0.6275(10) 0.0755(7) 0.6112(4) 0.049(3) Uiso 1 1 d . . . . .
C324 C 0.5700(13) 0.1061(9) 0.5786(5) 0.065(4) Uiso 1 1 d . . . . .
C331 C 0.5205(8) 0.0747(6) 0.7262(3) 0.035(2) Uiso 1 1 d . . . . .
C332 C 0.5924(10) 0.1382(8) 0.7456(4) 0.049(3) Uiso 1 1 d . . . . .
C333 C 0.5415(10) 0.2001(7) 0.7637(4) 0.047(3) Uiso 1 1 d . . . . .
C334 C 0.6142(12) 0.2622(9) 0.7817(5) 0.063(4) Uiso 1 1 d . . . . .
C341 C 0.6338(8) -0.0131(6) 0.7348(3) 0.033(2) Uiso 1 1 d . . . . .
C342 C 0.5856(9) -0.0483(6) 0.7639(4) 0.038(2) Uiso 1 1 d . . . . .
C343 C 0.6610(11) -0.0724(8) 0.7922(5) 0.054(3) Uiso 1 1 d . . . . .
C344 C 0.6161(12) -0.1058(9) 0.8237(5) 0.064(4) Uiso 1 1 d . . . . .
N4 N 0.1580(9) 0.1671(7) 0.5437(4) 0.053(3) Uiso 1 1 d . . . . .
C411 C 0.2200(12) 0.1294(9) 0.5117(5) 0.063(4) Uiso 1 1 d . . . . .
C412 C 0.2731(12) 0.0714(9) 0.5239(5) 0.059(4) Uiso 1 1 d . . . . .
C413 C 0.3345(15) 0.0370(11) 0.4921(7) 0.080(5) Uiso 1 1 d . . . . .
C414 C 0.4067(15) 0.0890(11) 0.4828(6) 0.077(5) Uiso 1 1 d . . . . .
C421 C 0.2079(9) 0.1799(7) 0.5872(4) 0.041(3) Uiso 1 1 d . . . . .
C422 C 0.3007(10) 0.2238(7) 0.5953(4) 0.047(3) Uiso 1 1 d . . . . .
C423 C 0.3532(12) 0.2106(9) 0.6358(5) 0.059(4) Uiso 1 1 d . . . . .
C424 C 0.4470(12) 0.2630(9) 0.6482(5) 0.058(4) Uiso 1 1 d . . . . .
C431 C 0.0681(8) 0.1219(6) 0.5435(4) 0.036(2) Uiso 1 1 d . . . . .
C432 C -0.0043(10) 0.1106(7) 0.5047(4) 0.046(3) Uiso 1 1 d . . . . .
C433 C -0.0896(10) 0.0701(8) 0.5103(4) 0.048(3) Uiso 1 1 d . . . . .
C434 C -0.1451(12) 0.1038(9) 0.5447(5) 0.062(4) Uiso 1 1 d . . . . .
C441 C 0.1388(14) 0.2320(10) 0.5313(6) 0.073(5) Uiso 1 1 d . . . . .
C442 C 0.0684(18) 0.2709(13) 0.5559(8) 0.097(7) Uiso 1 1 d . . . . .
C443 C 0.0488(19) 0.3369(14) 0.5355(8) 0.101(7) Uiso 1 1 d . . . . .
C444 C 0.1421(18) 0.3890(13) 0.5481(8) 0.096(7) Uiso 1 1 d . . . . .
N5 N 0.0277(8) 0.2882(6) 0.7576(3) 0.044(2) Uiso 1 1 d . . . . .
C511 C -0.0512(10) 0.2405(7) 0.7289(4) 0.048(3) Uiso 1 1 d . . . . .
C512 C -0.1277(13) 0.2802(10) 0.7116(6) 0.069(4) Uiso 1 1 d . . . . .
C513 C -0.1981(15) 0.2272(11) 0.6798(6) 0.077(5) Uiso 1 1 d . . . . .
C514 C -0.2841(17) 0.2665(12) 0.6646(7) 0.090(6) Uiso 1 1 d . . . . .
C521 C -0.0120(10) 0.3383(8) 0.7900(5) 0.051(3) Uiso 1 1 d . . . . .
C522 C -0.0761(14) 0.3034(10) 0.8149(6) 0.071(5) Uiso 1 1 d . . . . .
C523 C -0.1084(17) 0.3626(13) 0.8477(7) 0.092(6) Uiso 1 1 d . . . . .
C524 C -0.1804(17) 0.4061(12) 0.8278(7) 0.090(6) Uiso 1 1 d . . . . .
C531 C 0.0935(11) 0.2413(8) 0.7753(5) 0.053(3) Uiso 1 1 d . . . . .
C532 C 0.1869(12) 0.2785(9) 0.7989(5) 0.062(4) Uiso 1 1 d . . . . .
C533 C 0.2363(12) 0.2371(9) 0.8253(5) 0.063(4) Uiso 1 1 d . . . . .
C534 C 0.3302(17) 0.2712(13) 0.8469(7) 0.093(7) Uiso 1 1 d . . . . .
C541 C 0.0832(9) 0.3304(7) 0.7347(4) 0.043(3) Uiso 1 1 d . . . . .
C542 C 0.1253(10) 0.2910(7) 0.6987(4) 0.047(3) Uiso 1 1 d . . . . .
C543 C 0.1982(11) 0.3397(8) 0.6864(5) 0.055(3) Uiso 1 1 d . . . . .
C544 C 0.2885(13) 0.3561(9) 0.7149(5) 0.066(4) Uiso 1 1 d . . . . .
N6 N 0.8011(17) 0.3704(12) 0.0256(7) 0.116(2) Uiso 1 1 d . U . . .
C611 C 0.835(2) 0.3047(16) 0.0312(9) 0.116(2) Uiso 1 1 d . U . . .
C612 C 0.902(2) 0.2727(13) 0.0054(9) 0.117(2) Uiso 1 1 d D U . . .
C613 C 0.928(2) 0.1988(13) 0.0082(9) 0.118(3) Uiso 1 1 d D U . . .
C614 C 1.009(2) 0.2122(16) 0.0358(9) 0.120(3) Uiso 1 1 d . U . . .
C621 C 0.8907(18) 0.4278(15) 0.0447(9) 0.117(2) Uiso 1 1 d D U . . .
C622 C 0.9930(17) 0.4137(14) 0.0329(9) 0.119(2) Uiso 1 1 d D U . . .
C623 C 1.0840(17) 0.4652(14) 0.0473(9) 0.120(3) Uiso 1 1 d D U . . .
C624 C 1.1869(18) 0.4541(16) 0.0628(9) 0.122(3) Uiso 1 1 d D U . . .
C631 C 0.714(2) 0.3793(16) 0.0481(9) 0.117(2) Uiso 1 1 d . U . . .
C632 C 0.708(2) 0.4580(16) 0.0538(9) 0.117(2) Uiso 1 1 d . U . . .
C633 C 0.604(2) 0.4587(16) 0.0710(9) 0.118(3) Uiso 1 1 d . U . . .
C634 C 0.564(2) 0.5380(16) 0.0730(9) 0.119(3) Uiso 1 1 d . U . . .
C641 C 0.774(2) 0.3730(15) -0.0189(9) 0.115(2) Uiso 1 1 d . U . . .
C642 C 0.694(2) 0.3207(15) -0.0400(9) 0.115(2) Uiso 1 1 d . U . . .
C643 C 0.666(2) 0.3348(15) -0.0831(9) 0.115(3) Uiso 1 1 d . U . . .
C644 C 0.580(2) 0.2854(15) -0.1038(9) 0.115(3) Uiso 1 1 d . U . . .
N7 N 0.7540(13) -0.0436(10) 0.0638(6) 0.087(5) Uiso 1 1 d . . . . .
C711 C 0.667(3) -0.032(2) 0.0811(13) 0.160(14) Uiso 1 1 d . . . . .
C712 C 0.666(2) -0.0494(16) 0.1146(10) 0.119(9) Uiso 1 1 d . . . . .
C713 C 0.5482(15) -0.0625(11) 0.1248(6) 0.079(5) Uiso 1 1 d . . . . .
C714 C 0.5503(16) -0.0979(11) 0.1579(7) 0.084(6) Uiso 1 1 d . . . . .
C721 C 0.7910(18) -0.1249(14) 0.0613(8) 0.099(7) Uiso 1 1 d . . . . .
C722 C 0.721(3) -0.180(2) 0.0466(13) 0.169(15) Uiso 1 1 d . . . . .
C723 C 0.765(3) -0.2434(19) 0.0449(10) 0.137(11) Uiso 1 1 d . . . . .
C724 C 0.680(5) -0.308(4) 0.033(2) 0.30(3) Uiso 1 1 d . . . . .
C731 C 0.756(2) -0.0405(18) 0.0134(10) 0.135(11) Uiso 1 1 d . . . . .
C732 C 0.7310(13) 0.0278(10) 0.0086(5) 0.065(4) Uiso 1 1 d . . . . .
C733 C 0.688(4) 0.081(3) -0.0189(17) 0.22(2) Uiso 1 1 d . . . . .
C734 C 0.705(2) 0.0853(16) -0.0511(10) 0.116(9) Uiso 1 1 d . . . . .
C741 C 0.8369(10) 0.0061(8) 0.0896(4) 0.051(3) Uiso 1 1 d . . . . .
C742 C 0.9267(13) 0.0055(9) 0.0698(6) 0.066(4) Uiso 1 1 d . . . . .
C743 C 1.0026(14) 0.0541(11) 0.0965(6) 0.075(5) Uiso 1 1 d . . . . .
C744 C 1.093(2) 0.0560(14) 0.0836(8) 0.106(8) Uiso 1 1 d . . . . .
O1 O -0.0237(5) 0.1589(3) 0.2279(2) 0.0229(13) Uani 1 1 d . . . . .
O1H O -0.3586(5) 0.2483(3) 0.2476(2) 0.0239(13) Uani 1 1 d . . . . .
O2 O 0.0024(4) 0.2423(3) 0.30237(19) 0.0211(12) Uani 1 1 d . . . . .
O2H O 0.1339(4) 0.1500(3) 0.2800(2) 0.0231(13) Uani 1 1 d . . . . .
O3 O -0.2768(5) 0.1602(4) 0.1469(2) 0.0245(13) Uani 1 1 d . . . . .
O4 O -0.4108(5) 0.2427(4) 0.1699(2) 0.0244(13) Uani 1 1 d . . . . .
O5 O -0.3718(5) 0.3743(4) 0.2875(2) 0.0265(14) Uani 1 1 d . . . . .
O6 O -0.2144(5) 0.3751(4) 0.3388(2) 0.0264(14) Uani 1 1 d . . . . .
O7 O 0.1530(5) 0.3393(4) 0.3251(2) 0.0300(15) Uani 1 1 d . . . . .
O8 O 0.1030(5) 0.1697(4) 0.1756(2) 0.0299(15) Uani 1 1 d . . . . .
O9 O -0.1894(6) 0.1709(4) 0.0806(2) 0.0327(16) Uani 1 1 d . . . . .
O10 O -0.4641(5) 0.3407(4) 0.1279(2) 0.0332(16) Uani 1 1 d . . . . .
O11 O -0.4184(5) 0.4935(4) 0.2646(2) 0.0328(16) Uani 1 1 d . . . . .
O12 O -0.0947(5) 0.4925(4) 0.3688(2) 0.0327(16) Uani 1 1 d . . . . .
O13 O 0.1016(4) 0.2702(3) 0.2453(2) 0.0226(13) Uani 1 1 d . . . . .
O14 O -0.0885(5) 0.1978(4) 0.1600(2) 0.0253(13) Uani 1 1 d . . . . .
O15 O -0.3034(5) 0.2698(4) 0.1140(2) 0.0268(14) Uani 1 1 d . . . . .
O16 O -0.3767(5) 0.3759(4) 0.2089(2) 0.0253(13) Uani 1 1 d . . . . .
O17 O -0.2396(5) 0.4846(4) 0.3053(2) 0.0267(14) Uani 1 1 d . . . . .
O18 O -0.0363(5) 0.3749(4) 0.3179(2) 0.0260(14) Uani 1 1 d . . . . .
O19 O -0.0767(4) 0.2824(3) 0.2400(2) 0.0223(13) Uani 1 1 d . . . . .
O20 O -0.2296(4) 0.2853(3) 0.18870(18) 0.0192(12) Uani 1 1 d . . . . .
O21 O -0.2053(4) 0.3677(3) 0.2616(2) 0.0218(12) Uani 1 1 d . . . . .
O22 O 0.0385(5) 0.3010(4) 0.1760(2) 0.0268(14) Uani 1 1 d . . . . .
O23 O -0.1156(5) 0.3016(4) 0.1284(2) 0.0259(14) Uani 1 1 d . . . . .
O24 O -0.2751(5) 0.3992(4) 0.1539(2) 0.0267(14) Uani 1 1 d . . . . .
O25 O -0.2507(5) 0.4802(4) 0.2263(2) 0.0269(14) Uani 1 1 d . . . . .
O26 O -0.0635(5) 0.4787(4) 0.2864(2) 0.0270(14) Uani 1 1 d . . . . .
O27 O 0.0681(4) 0.4004(3) 0.2640(2) 0.0245(13) Uani 1 1 d . . . . .
O28 O -0.1004(4) 0.3902(3) 0.2063(2) 0.0236(13) Uani 1 1 d . . . . .
O29 O 0.0477(6) 0.3696(4) 0.1123(2) 0.0338(16) Uani 1 1 d . . . . .
O30 O -0.1001(5) 0.4394(4) 0.1425(2) 0.0275(14) Uani 1 1 d . . . . .
O31 O -0.2271(5) 0.5405(4) 0.1605(2) 0.0334(16) Uani 1 1 d . . . . .
O32 O -0.0757(5) 0.5208(4) 0.2154(2) 0.0268(14) Uani 1 1 d . . . . .
O33 O 0.0942(5) 0.5428(4) 0.2646(3) 0.0362(17) Uani 1 1 d . . . . .
O34 O 0.0588(5) 0.4379(4) 0.1936(2) 0.0276(14) Uani 1 1 d . . . . .
O35 O 0.1427(4) 0.0223(3) 0.2402(2) 0.0233(13) Uani 1 1 d . . . . .
O36 O -0.0148(5) 0.0239(4) 0.1899(2) 0.0254(13) Uani 1 1 d . . . . .
O37 O -0.2255(4) 0.1596(3) 0.22692(19) 0.0210(12) Uani 1 1 d . . . . .
O38 O -0.2002(4) 0.2428(3) 0.30151(19) 0.0206(12) Uani 1 1 d . . . . .
O39 O 0.0544(5) 0.2382(4) 0.3814(2) 0.0244(13) Uani 1 1 d . . . . .
O40 O 0.1863(5) 0.1548(4) 0.3575(2) 0.0244(13) Uani 1 1 d . . . . .
O41 O 0.1851(5) -0.0981(4) 0.2629(2) 0.0273(14) Uani 1 1 d . . . . .
O42 O 0.0090(5) -0.0851(4) 0.2227(2) 0.0242(13) Uani 1 1 d . . . . .
O43 O -0.1371(5) -0.0912(4) 0.1599(2) 0.0323(16) Uani 1 1 d . . . . .
O44 O -0.1917(4) 0.0266(4) 0.2109(2) 0.0240(13) Uani 1 1 d . . . . .
O45 O -0.3786(5) 0.0661(4) 0.2047(2) 0.0269(14) Uani 1 1 d . . . . .
O46 O -0.3262(4) 0.1339(3) 0.2848(2) 0.0225(13) Uani 1 1 d . . . . .
O47 O -0.3246(5) 0.2337(4) 0.3556(2) 0.0298(15) Uani 1 1 d . . . . .
O48 O -0.1339(4) 0.2039(3) 0.3700(2) 0.0233(13) Uani 1 1 d . . . . .
O49 O -0.0308(5) 0.2301(4) 0.4484(2) 0.0323(16) Uani 1 1 d . . . . .
O50 O 0.0809(5) 0.1295(4) 0.4148(2) 0.0278(14) Uani 1 1 d . . . . .
O51 O 0.2396(5) 0.0575(4) 0.3996(2) 0.0311(15) Uani 1 1 d . . . . .
O52 O 0.1498(4) 0.0219(3) 0.3191(2) 0.0229(13) Uani 1 1 d . . . . .
O53 O -0.0222(4) 0.0326(3) 0.26671(19) 0.0198(12) Uani 1 1 d . . . . .
O54 O -0.1483(4) 0.1186(3) 0.28953(19) 0.0205(12) Uani 1 1 d . . . . .
O55 O 0.0053(4) 0.1134(4) 0.33998(19) 0.0221(13) Uani 1 1 d . . . . .
O56 O 0.0189(5) -0.0794(4) 0.3016(2) 0.0239(13) Uani 1 1 d . . . . .
O57 O -0.1659(5) -0.0769(3) 0.2428(2) 0.0239(13) Uani 1 1 d . . . . .
O58 O -0.2969(5) 0.0008(4) 0.2647(2) 0.0243(13) Uani 1 1 d . . . . .
O59 O -0.2650(5) 0.1009(3) 0.3538(2) 0.0237(13) Uani 1 1 d . . . . .
O60 O -0.1089(5) 0.0991(4) 0.4006(2) 0.0259(14) Uani 1 1 d . . . . .
O61 O 0.0486(5) -0.0002(4) 0.3740(2) 0.0259(14) Uani 1 1 d . . . . .
O62 O -0.1265(5) 0.0097(3) 0.32246(19) 0.0224(13) Uani 1 1 d . . . . .
O63 O -0.0020(5) -0.1414(4) 0.3668(2) 0.0315(15) Uani 1 1 d . . . . .
O64 O -0.1532(5) -0.1216(4) 0.3128(2) 0.0256(14) Uani 1 1 d . . . . .
O65 O -0.3258(5) -0.1399(4) 0.2650(3) 0.0319(16) Uani 1 1 d . . . . .
O66 O -0.2862(5) -0.0366(4) 0.3355(2) 0.0257(14) Uani 1 1 d . . . . .
O67 O -0.2741(5) 0.0317(4) 0.4170(2) 0.0327(16) Uani 1 1 d . . . . .
O68 O -0.1276(5) -0.0392(4) 0.3864(2) 0.0281(14) Uani 1 1 d . . . . .
Si1 Si -0.15375(17) 0.33218(13) 0.22394(7) 0.0187(4) Uani 1 1 d . . . . .
Si2 Si -0.07284(16) 0.06806(13) 0.30487(7) 0.0183(4) Uani 1 1 d . . . . .
W1 W 0.05412(2) 0.32799(2) 0.28999(2) 0.02206(8) Uani 1 1 d . . . . .
W2 W 0.02308(3) 0.22287(2) 0.19661(2) 0.02210(8) Uani 1 1 d . . . . .
W3 W -0.19872(3) 0.21923(2) 0.12782(2) 0.02423(8) Uani 1 1 d . . . . .
W4 W -0.36516(3) 0.32287(2) 0.15642(2) 0.02351(8) Uani 1 1 d . . . . .
W5 W -0.32961(3) 0.43937(2) 0.25993(2) 0.02370(8) Uani 1 1 d . . . . .
W6 W -0.13480(3) 0.43798(2) 0.32293(2) 0.02481(8) Uani 1 1 d . . . . .
W7 W 0.01091(3) 0.47559(2) 0.24442(2) 0.02461(8) Uani 1 1 d . . . . .
W8 W -0.01823(3) 0.37134(2) 0.15145(2) 0.02464(8) Uani 1 1 d . . . . .
W9 W -0.18883(3) 0.47365(2) 0.18045(2) 0.02454(8) Uani 1 1 d . . . . .
W10 W -0.24646(2) 0.17941(2) 0.33372(2) 0.02100(8) Uani 1 1 d . . . . .
W11 W -0.28071(2) 0.07465(2) 0.24025(2) 0.02038(7) Uani 1 1 d . . . . .
W12 W -0.09573(3) -0.03727(2) 0.20600(2) 0.02185(8) Uani 1 1 d . . . . .
W13 W 0.09975(2) -0.04068(2) 0.26861(2) 0.02122(8) Uani 1 1 d . . . . .
W14 W 0.14071(3) 0.07562(2) 0.37202(2) 0.02310(8) Uani 1 1 d . . . . .
W15 W -0.02367(3) 0.18003(2) 0.40141(2) 0.02366(8) Uani 1 1 d . . . . .
W16 W -0.20800(3) 0.03041(2) 0.37826(2) 0.02429(8) Uani 1 1 d . . . . .
W17 W -0.24012(3) -0.07486(2) 0.28504(2) 0.02302(8) Uani 1 1 d . . . . .
W18 W -0.04039(3) -0.07276(2) 0.34830(2) 0.02338(8) Uani 1 1 d . . . . .
V1 V -0.11219(10) 0.20044(8) 0.26466(4) 0.0194(3) Uani 1 1 d . . . . .
Mn1 Mn -0.31756(9) 0.19983(7) 0.19724(4) 0.0214(3) Uani 1 1 d . . . . .
Mn2 Mn -0.28427(10) 0.31002(8) 0.29485(4) 0.0223(3) Uani 1 1 d . . . . .
Mn3 Mn 0.09227(9) 0.19784(7) 0.33072(4) 0.0215(3) Uani 1 1 d . . . . .
Mn4 Mn 0.05800(9) 0.08889(7) 0.23335(4) 0.0207(3) Uani 1 1 d . . . . .
C11 C 0.252(3) 0.2870(18) 0.4465(11) 0.056(10) Uiso 0.628(8) 1 d . . P . .
C12 C 0.2817(16) 0.3221(12) 0.4125(7) 0.028(4) Uiso 0.628(8) 1 d . . P A .
Cl11 Cl 0.3406(3) 0.2875(3) 0.48339(15) 0.0410(12) Uiso 0.628(8) 1 d . . P A .
Cl12 Cl 0.3340(4) 0.4107(3) 0.43256(18) 0.0523(14) Uiso 0.628(8) 1 d . . P . .
C13 C 0.247(3) 0.300(2) 0.4443(12) 0.027(8) Uiso 0.372(8) 1 d . . P A 1
C14 C 0.265(5) 0.333(3) 0.413(2) 0.067(19) Uiso 0.372(8) 1 d . . P A 1
Cl13 Cl 0.2762(13) 0.3427(9) 0.4938(5) 0.100(5) Uiso 0.372(8) 1 d . . P A 1
Cl14 Cl 0.3694(11) 0.3847(8) 0.4197(5) 0.086(4) Uiso 0.372(8) 1 d . . P A 1
C21 C 0.5121(18) 0.2192(14) 0.0483(8) 0.100(7) Uiso 1 1 d . . . . .
C22 C 0.5439(18) 0.1651(13) 0.0687(8) 0.098(7) Uiso 1 1 d . . . . .
Cl21 Cl 0.5284(6) 0.2081(4) -0.0027(3) 0.124(2) Uiso 1 1 d . . . . .
Cl22 Cl 0.4702(5) 0.0821(3) 0.0469(2) 0.0997(17) Uiso 1 1 d . . . . .
C31 C 0.883(3) 0.4405(19) 0.6388(11) 0.150(12) Uiso 1 1 d . . . . .
C32 C 0.962(3) 0.395(2) 0.6362(12) 0.153(13) Uiso 1 1 d . . . . .
Cl31 Cl 0.8316(16) 0.4412(12) 0.5853(7) 0.323(10) Uiso 1 1 d . . . . .
Cl32 Cl 0.9014(15) 0.3131(11) 0.6149(6) 0.308(9) Uiso 1 1 d . . . . .
C41 C 0.923(2) 0.1228(16) 0.8744(9) 0.066(7) Uiso 0.628(8) 1 d . . P . .
C42 C 0.849(3) 0.088(2) 0.8511(13) 0.103(12) Uiso 0.628(8) 1 d . . P A .
Cl41 Cl 0.9130(9) 0.2098(6) 0.9004(4) 0.112(4) Uiso 0.628(8) 1 d . . P A .
Cl42 Cl 0.7267(9) 0.1172(7) 0.8460(4) 0.119(4) Uiso 0.628(8) 1 d . . P . .
C43 C 0.919(3) 0.146(2) 0.8584(13) 0.051(9) Uiso 0.372(8) 1 d . . P A 1
C44 C 0.845(2) 0.1185(17) 0.8385(10) 0.034(6) Uiso 0.372(8) 1 d . . P A 1
Cl43 Cl 0.9799(10) 0.1994(7) 0.8970(4) 0.071(3) Uiso 0.372(8) 1 d . . P A 1
Cl44 Cl 0.7507(9) 0.1713(7) 0.8594(4) 0.074(3) Uiso 0.372(8) 1 d . . P A 1

loop_
_atom_site_aniso_label
_atom_site_aniso_U_11
_atom_site_aniso_U_22
_atom_site_aniso_U_33
_atom_site_aniso_U_23
_atom_site_aniso_U_13
_atom_site_aniso_U_12
O1 0.023(3) 0.020(3) 0.028(3) 0.008(3) 0.005(2) 0.002(2)
O1H 0.023(3) 0.024(3) 0.026(3) 0.008(3) 0.003(2) 0.005(3)
O2 0.020(3) 0.022(3) 0.021(3) 0.009(2) 0.000(2) -0.003(2)
O2H 0.020(3) 0.026(3) 0.024(3) 0.007(3) 0.003(2) 0.002(2)
O3 0.024(3) 0.026(3) 0.021(3) 0.001(3) 0.000(2) -0.001(3)
O4 0.020(3) 0.027(3) 0.025(3) 0.006(3) 0.002(2) -0.002(3)
O5 0.025(3) 0.023(3) 0.033(4) 0.009(3) 0.007(3) 0.002(3)
O6 0.028(3) 0.029(4) 0.021(3) 0.002(3) 0.005(3) 0.003(3)
O7 0.022(3) 0.028(4) 0.036(4) 0.005(3) -0.003(3) -0.006(3)
O8 0.028(3) 0.034(4) 0.032(4) 0.012(3) 0.009(3) 0.011(3)
O9 0.038(4) 0.034(4) 0.023(3) 0.005(3) 0.000(3) -0.008(3)
O10 0.027(3) 0.039(4) 0.034(4) 0.014(3) -0.003(3) 0.002(3)
O11 0.030(4) 0.036(4) 0.035(4) 0.009(3) 0.006(3) 0.006(3)
O12 0.031(4) 0.033(4) 0.030(4) 0.002(3) -0.001(3) 0.003(3)
O13 0.017(3) 0.023(3) 0.029(3) 0.009(3) 0.003(2) -0.001(2)
O14 0.027(3) 0.023(3) 0.025(3) 0.004(3) 0.005(3) 0.003(3)
O15 0.027(3) 0.030(4) 0.022(3) 0.004(3) 0.000(3) 0.002(3)
O16 0.023(3) 0.025(3) 0.029(3) 0.006(3) 0.006(3) 0.002(3)
O17 0.028(3) 0.023(3) 0.029(3) 0.005(3) 0.003(3) 0.003(3)
O18 0.021(3) 0.030(4) 0.027(3) 0.008(3) 0.000(3) 0.003(3)
O19 0.018(3) 0.026(3) 0.024(3) 0.008(3) 0.000(2) 0.001(2)
O20 0.019(3) 0.019(3) 0.019(3) 0.004(2) 0.001(2) 0.000(2)
O21 0.022(3) 0.017(3) 0.027(3) 0.004(2) 0.006(2) 0.002(2)
O22 0.021(3) 0.027(4) 0.035(4) 0.014(3) 0.004(3) 0.000(3)
O23 0.029(3) 0.029(4) 0.022(3) 0.010(3) 0.008(3) 0.005(3)
O24 0.024(3) 0.029(4) 0.028(3) 0.010(3) 0.004(3) 0.000(3)
O25 0.024(3) 0.027(3) 0.031(4) 0.007(3) 0.003(3) 0.005(3)
O26 0.025(3) 0.023(3) 0.032(4) 0.005(3) 0.005(3) 0.000(3)
O27 0.019(3) 0.022(3) 0.036(4) 0.012(3) 0.005(3) 0.004(2)
O28 0.021(3) 0.020(3) 0.031(3) 0.010(3) 0.003(3) -0.002(2)
O29 0.036(4) 0.038(4) 0.033(4) 0.017(3) 0.009(3) 0.003(3)
O30 0.030(3) 0.028(4) 0.028(3) 0.013(3) 0.003(3) 0.002(3)
O31 0.028(3) 0.034(4) 0.044(4) 0.023(3) 0.006(3) 0.000(3)
O32 0.023(3) 0.023(3) 0.037(4) 0.012(3) 0.004(3) 0.001(3)
O33 0.027(4) 0.029(4) 0.052(5) 0.014(4) -0.004(3) -0.001(3)
O34 0.020(3) 0.026(3) 0.039(4) 0.013(3) 0.003(3) -0.002(3)
O35 0.016(3) 0.021(3) 0.032(3) 0.006(3) 0.000(2) 0.000(2)
O36 0.027(3) 0.025(3) 0.023(3) 0.005(3) 0.001(3) -0.003(3)
O37 0.019(3) 0.025(3) 0.020(3) 0.009(2) 0.001(2) 0.002(2)
O38 0.019(3) 0.024(3) 0.021(3) 0.010(2) 0.003(2) 0.002(2)
O39 0.024(3) 0.027(3) 0.020(3) 0.003(3) -0.003(2) 0.002(3)
O40 0.022(3) 0.028(3) 0.022(3) 0.007(3) -0.005(2) 0.004(3)
O41 0.024(3) 0.022(3) 0.039(4) 0.010(3) 0.008(3) 0.004(3)
O42 0.022(3) 0.026(3) 0.025(3) 0.007(3) 0.003(2) 0.003(3)
O43 0.026(3) 0.033(4) 0.035(4) 0.005(3) -0.001(3) 0.003(3)
O44 0.016(3) 0.029(3) 0.028(3) 0.009(3) 0.002(2) 0.001(2)
O45 0.021(3) 0.030(4) 0.031(4) 0.010(3) 0.001(3) 0.002(3)
O46 0.015(3) 0.028(3) 0.025(3) 0.008(3) 0.000(2) -0.001(2)
O47 0.025(3) 0.040(4) 0.024(3) 0.004(3) 0.006(3) 0.007(3)
O48 0.021(3) 0.023(3) 0.026(3) 0.005(3) 0.002(2) 0.002(2)
O49 0.034(4) 0.038(4) 0.025(3) 0.007(3) 0.004(3) 0.011(3)
O50 0.026(3) 0.037(4) 0.017(3) 0.004(3) -0.003(2) 0.003(3)
O51 0.030(4) 0.030(4) 0.032(4) 0.008(3) -0.004(3) -0.001(3)
O52 0.021(3) 0.019(3) 0.028(3) 0.006(3) 0.000(2) 0.000(2)
O53 0.016(3) 0.019(3) 0.022(3) 0.003(2) 0.001(2) -0.001(2)
O54 0.015(3) 0.025(3) 0.023(3) 0.009(3) -0.001(2) 0.001(2)
O55 0.019(3) 0.030(3) 0.018(3) 0.008(3) 0.002(2) 0.001(2)
O56 0.025(3) 0.026(3) 0.023(3) 0.011(3) 0.002(2) -0.001(3)
O57 0.028(3) 0.017(3) 0.026(3) 0.004(2) 0.002(3) 0.000(2)
O58 0.021(3) 0.026(3) 0.030(3) 0.013(3) 0.004(3) 0.004(3)
O59 0.023(3) 0.026(3) 0.026(3) 0.011(3) 0.005(2) 0.005(3)
O60 0.024(3) 0.032(4) 0.023(3) 0.009(3) 0.002(2) 0.002(3)
O61 0.025(3) 0.027(3) 0.027(3) 0.009(3) 0.003(3) -0.002(3)
O62 0.026(3) 0.023(3) 0.021(3) 0.008(3) 0.010(2) 0.002(3)
O63 0.033(4) 0.033(4) 0.034(4) 0.018(3) 0.004(3) 0.006(3)
O64 0.023(3) 0.025(3) 0.031(3) 0.012(3) 0.001(3) 0.003(3)
O65 0.021(3) 0.028(4) 0.049(4) 0.014(3) 0.002(3) -0.003(3)
O66 0.020(3) 0.025(3) 0.035(4) 0.011(3) 0.006(3) 0.000(3)
O67 0.031(4) 0.042(4) 0.031(4) 0.017(3) 0.007(3) 0.006(3)
O68 0.025(3) 0.032(4) 0.032(4) 0.016(3) 0.003(3) 0.005(3)
Si1 0.0170(10) 0.0196(11) 0.0199(11) 0.0055(9) 0.0028(8) 0.0008(9)
Si2 0.0169(10) 0.0190(11) 0.0184(11) 0.0045(9) 0.0008(8) -0.0008(8)
W1 0.01783(15) 0.02178(17) 0.02638(18) 0.00741(14) -0.00032(13) -0.00088(13)
W2 0.02028(16) 0.02363(18) 0.02482(17) 0.00891(14) 0.00601(13) 0.00294(13)
W3 0.02545(17) 0.02661(19) 0.02021(17) 0.00513(14) 0.00232(13) 0.00082(14)
W4 0.02009(16) 0.02666(19) 0.02427(17) 0.00913(14) -0.00087(13) 0.00071(13)
W5 0.02087(16) 0.02349(18) 0.02792(18) 0.00687(14) 0.00471(13) 0.00470(13)
W6 0.02476(17) 0.02399(18) 0.02379(17) 0.00219(14) 0.00177(13) 0.00163(14)
W7 0.02066(16) 0.02068(18) 0.0329(2) 0.00880(15) 0.00155(14) -0.00130(13)
W8 0.02254(17) 0.02709(19) 0.02812(18) 0.01256(15) 0.00688(14) 0.00260(14)
W9 0.02175(16) 0.02371(18) 0.03056(19) 0.01156(15) 0.00306(14) 0.00209(13)
W10 0.01963(15) 0.02365(18) 0.02123(16) 0.00725(13) 0.00434(12) 0.00273(13)
W11 0.01701(15) 0.02143(17) 0.02273(16) 0.00680(13) 0.00055(12) -0.00082(12)
W12 0.02056(16) 0.02219(17) 0.02162(16) 0.00356(13) 0.00144(12) 0.00029(13)
W13 0.01845(15) 0.02100(17) 0.02499(17) 0.00690(14) 0.00282(12) 0.00163(12)
W14 0.02035(16) 0.02566(18) 0.02308(17) 0.00710(14) -0.00135(13) 0.00252(13)
W15 0.02375(17) 0.02714(19) 0.01954(16) 0.00478(14) 0.00101(13) 0.00322(14)
W16 0.02419(17) 0.02804(19) 0.02438(17) 0.01202(15) 0.00662(13) 0.00313(14)
W17 0.01936(16) 0.02162(17) 0.02928(18) 0.00962(14) 0.00245(13) -0.00144(13)
W18 0.02258(16) 0.02408(18) 0.02641(18) 0.01196(14) 0.00330(13) 0.00220(13)
V1 0.0165(6) 0.0216(7) 0.0203(7) 0.0059(6) 0.0019(5) 0.0002(5)
Mn1 0.0178(6) 0.0233(7) 0.0225(6) 0.0063(5) -0.0005(5) -0.0004(5)
Mn2 0.0199(6) 0.0249(7) 0.0226(6) 0.0057(5) 0.0034(5) 0.0028(5)
Mn3 0.0191(6) 0.0217(7) 0.0226(6) 0.0048(5) -0.0003(5) 0.0002(5)
Mn4 0.0182(6) 0.0226(7) 0.0221(6) 0.0064(5) 0.0037(5) 0.0019(5)

loop_
_atom_type_symbol
_atom_type_description
_atom_type_scat_dispersion_real
_atom_type_scat_dispersion_imag
_atom_type_scat_source
C C 0.0033 0.0016 'International Tables Vol C Tables 4.2.6.8 and 6.1.1.4'
N N 0.0061 0.0033 'International Tables Vol C Tables 4.2.6.8 and 6.1.1.4'
O O 0.0106 0.0060 'International Tables Vol C Tables 4.2.6.8 and 6.1.1.4'
Si Si 0.0817 0.0704 'International Tables Vol C Tables 4.2.6.8 and 6.1.1.4'
W W -0.8490 6.8722 'International Tables Vol C Tables 4.2.6.8 and 6.1.1.4'
V V 0.3005 0.5294 'International Tables Vol C Tables 4.2.6.8 and 6.1.1.4'
Mn Mn 0.3368 0.7283 'International Tables Vol C Tables 4.2.6.8 and 6.1.1.4'
Cl Cl 0.1484 0.1585 'International Tables Vol C Tables 4.2.6.8 and 6.1.1.4'

loop_
_geom_angle_atom_site_label_1
_geom_angle_atom_site_label_2
_geom_angle_atom_site_label_3
_geom_angle
C141 N1 C111 109.3(10)
C141 N1 C121 111.3(10)
C111 N1 C121 109.6(10)
C141 N1 C131 110.1(11)
C111 N1 C131 110.9(10)
C121 N1 C131 105.5(10)
C112 C111 N1 116.0(13)
C113 C112 C111 111.6(17)
C114 C113 C112 112(2)
C122 C121 N1 115.5(11)
C123 C122 C121 111.5(13)
C122 C123 C124 115.8(15)
C132 C131 N1 113.8(12)
C131 C132 C133 111.2(13)
C134 C133 C132 113.4(14)
N1 C141 C142 114.5(12)
C143 C142 C141 107.5(12)
C142 C143 C144 109.0(14)
C241 N2 C211 112.5(9)
C241 N2 C231 112.3(9)
C211 N2 C231 105.8(9)
C241 N2 C221 104.5(9)
C211 N2 C221 110.8(9)
C231 N2 C221 111.0(9)
N2 C211 C212 115.5(10)
C211 C212 C213 105.8(10)
C214 C213 C212 112.6(11)
C222 C221 N2 113.8(10)
C221 C222 C223 106.8(11)
C224 C223 C222 113.1(13)
N2 C231 C232 113.6(11)
C231 C232 C233 104.9(11)
C234 C233 C232 108.8(12)
C242 C241 N2 114.4(11)
C241 C242 C243 111.8(12)
C244 C243 C242 111.2(14)
C321 N3 C331 111.9(9)
C321 N3 C341 106.7(8)
C331 N3 C341 110.9(8)
C321 N3 C311 110.7(8)
C331 N3 C311 106.0(8)
C341 N3 C311 110.8(8)
C312 C311 N3 114.3(9)
C311 C312 C313 113.9(10)
C314 C313 C312 109.2(10)
N3 C321 C322 113.7(9)
C323 C322 C321 110.4(10)
C322 C323 C324 111.0(12)
N3 C331 C332 113.5(10)
C333 C332 C331 111.1(11)
C332 C333 C334 109.8(12)
N3 C341 C342 114.9(9)
C343 C342 C341 109.5(10)
C342 C343 C344 111.6(12)
C441 N4 C431 113.0(12)
C441 N4 C421 112.1(12)
C431 N4 C421 104.5(10)
C441 N4 C411 104.9(13)
C431 N4 C411 110.2(11)
C421 N4 C411 112.3(11)
C412 C411 N4 115.6(14)
C411 C412 C413 113.7(15)
C414 C413 C412 111.7(17)
C422 C421 N4 114.8(11)
C421 C422 C423 105.5(12)
C422 C423 C424 107.0(13)
N4 C431 C432 115.4(10)
C433 C432 C431 108.9(11)
C432 C433 C434 116.3(13)
N4 C441 C442 111.8(17)
C441 C442 C443 104.9(19)
C444 C443 C442 107(2)
C521 N5 C541 106.9(10)
C521 N5 C511 111.4(10)
C541 N5 C511 110.9(10)
C521 N5 C531 112.5(11)
C541 N5 C531 109.2(10)
C511 N5 C531 106.1(10)
C512 C511 N5 112.2(12)
C511 C512 C513 107.5(15)
C512 C513 C514 108.2(17)
N5 C521 C522 113.6(13)
C521 C522 C523 106.7(16)
C524 C523 C522 111.5(19)
C532 C531 N5 114.0(13)
C533 C532 C531 112.4(15)
C532 C533 C534 113.1(17)
C542 C541 N5 116.6(11)
C541 C542 C543 108.7(12)
C544 C543 C542 113.9(14)
C611 N6 C641 114(2)
C611 N6 C631 105(2)
C641 N6 C631 110(2)
C611 N6 C621 105(2)
C641 N6 C621 108(2)
C631 N6 C621 115(2)
C612 C611 N6 119(3)
C611 C612 C613 118(3)
C614 C613 C612 102(3)
C622 C621 N6 120(2)
C623 C622 C621 125(2)
C624 C623 C622 131(3)
N6 C631 C632 100(2)
C631 C632 C633 95(2)
C632 C633 C634 109(2)
C642 C641 N6 113(2)
C641 C642 C643 107(2)
C644 C643 C642 108(2)
C711 N7 C741 111(2)
C711 N7 C721 115(2)
C741 N7 C721 105.2(15)
C711 N7 C731 118(2)
C741 N7 C731 108.0(17)
C721 N7 C731 98.6(17)
C712 C711 N7 114(4)
C711 C712 C713 111(3)
C714 C713 C712 107.9(19)
C722 C721 N7 116(3)
C721 C722 C723 109(3)
C722 C723 C724 108(4)
C732 C731 N7 108(2)
C731 C732 C733 152(3)
C734 C733 C732 127(5)
C742 C741 N7 113.7(14)
C743 C742 C741 110.3(15)
C744 C743 C742 117.3(19)
Mn4 O1 W2 113.6(3)
Mn4 O1 V1 129.1(4)
W2 O1 V1 111.9(3)
Mn1 O1H Mn2 129.3(4)
Mn3 O2 W1 114.4(3)
Mn3 O2 V1 128.1(3)
W1 O2 V1 112.1(3)
Mn4 O2H Mn3 128.2(3)
W3 O3 Mn1 114.0(3)
W4 O4 Mn1 114.2(3)
W5 O5 Mn2 113.9(3)
W6 O6 Mn2 113.7(3)
W2 O13 W1 123.4(3)
W2 O14 W3 152.4(4)
W3 O15 W4 119.9(3)
W4 O16 W5 154.1(4)
W5 O17 W6 120.0(4)
W1 O18 W6 152.6(4)
Si1 O19 V1 124.3(4)
Si1 O19 W2 121.5(3)
V1 O19 W2 95.1(3)
Si1 O19 W1 121.5(4)
V1 O19 W1 95.2(2)
W2 O19 W1 91.2(2)
Si1 O20 Mn1 123.5(3)
Si1 O20 W3 126.9(3)
Mn1 O20 W3 89.4(2)
Si1 O20 W4 125.7(3)
Mn1 O20 W4 88.6(2)
W3 O20 W4 91.3(2)
Si1 O21 Mn2 122.8(4)
Si1 O21 W6 127.5(4)
Mn2 O21 W6 88.9(2)
Si1 O21 W5 126.8(4)
Mn2 O21 W5 88.8(2)
W6 O21 W5 90.2(2)
W2 O22 W8 149.2(4)
W8 O23 W3 154.3(4)
W9 O24 W4 149.7(4)
W9 O25 W5 151.2(4)
W7 O26 W6 154.2(4)
W1 O27 W7 147.8(4)
Si1 O28 W8 126.1(4)
Si1 O28 W7 124.6(4)
W8 O28 W7 93.5(2)
Si1 O28 W9 120.3(3)
W8 O28 W9 91.7(2)
W7 O28 W9 91.1(2)
W8 O30 W9 121.8(4)
W7 O32 W9 123.1(4)
W8 O34 W7 120.6(3)
W13 O35 Mn4 114.1(3)
W12 O36 Mn4 114.5(3)
Mn1 O37 V1 131.2(4)
Mn1 O37 W11 111.3(3)
V1 O37 W11 111.8(3)
Mn2 O38 V1 128.9(3)
Mn2 O38 W10 112.9(3)
V1 O38 W10 112.0(3)
W15 O39 Mn3 114.2(4)
W14 O40 Mn3 114.1(3)
W12 O42 W13 119.6(3)
W11 O44 W12 151.2(4)
W11 O46 W10 123.4(3)
W10 O48 W15 151.4(4)
W15 O50 W14 119.8(3)
W14 O52 W13 153.9(4)
Si2 O53 Mn4 123.7(4)
Si2 O53 W12 126.8(3)
Mn4 O53 W12 89.6(2)
Si2 O53 W13 125.7(3)
Mn4 O53 W13 89.0(2)
W12 O53 W13 90.7(2)
Si2 O54 V1 124.5(3)
Si2 O54 W11 121.5(4)
V1 O54 W11 95.0(2)
Si2 O54 W10 121.5(3)
V1 O54 W10 95.1(3)
W11 O54 W10 91.0(2)
Si2 O55 Mn3 122.6(4)
Si2 O55 W15 126.4(3)
Mn3 O55 W15 89.6(2)
Si2 O55 W14 127.1(4)
Mn3 O55 W14 89.0(2)
W15 O55 W14 90.9(2)
W18 O56 W13 151.4(4)
W17 O57 W12 155.4(4)
W11 O58 W17 147.9(4)
W10 O59 W16 147.7(4)
W16 O60 W15 155.1(4)
W18 O61 W14 151.0(4)
Si2 O62 W16 125.2(4)
Si2 O62 W17 125.2(4)
W16 O62 W17 93.4(2)
Si2 O62 W18 120.7(3)
W16 O62 W18 91.4(2)
W17 O62 W18 91.4(2)
W17 O64 W18 121.5(4)
W17 O66 W16 121.3(3)
W16 O68 W18 121.5(4)
O21 Si1 O20 110.4(3)
O21 Si1 O28 109.8(4)
O20 Si1 O28 109.5(4)
O21 Si1 O19 108.3(4)
O20 Si1 O19 108.4(3)
O28 Si1 O19 110.3(3)
O53 Si2 O55 109.8(3)
O53 Si2 O62 109.9(4)
O55 Si2 O62 109.4(4)
O53 Si2 O54 108.1(3)
O55 Si2 O54 108.9(4)
O62 Si2 O54 110.7(3)
O7 W1 O18 104.5(3)
O7 W1 O27 104.3(3)
O18 W1 O27 88.4(3)
O7 W1 O13 98.9(3)
O18 W1 O13 156.5(3)
O27 W1 O13 88.1(3)
O7 W1 O2 95.3(3)
O18 W1 O2 89.1(3)
O27 W1 O2 160.2(3)
O13 W1 O2 86.4(3)
O7 W1 O19 165.3(3)
O18 W1 O19 84.2(3)
O27 W1 O19 87.5(3)
O13 W1 O19 72.5(2)
O2 W1 O19 72.7(2)
O8 W2 O22 104.7(3)
O8 W2 O14 104.1(3)
O22 W2 O14 87.6(3)
O8 W2 O13 98.9(3)
O22 W2 O13 88.8(3)
O14 W2 O13 156.8(3)
O8 W2 O1 94.4(3)
O22 W2 O1 160.8(3)
O14 W2 O1 88.4(3)
O13 W2 O1 87.5(3)
O8 W2 O19 164.9(3)
O22 W2 O19 87.9(3)
O14 W2 O19 84.2(3)
O13 W2 O19 72.8(2)
O1 W2 O19 73.0(2)
O9 W3 O3 100.9(3)
O9 W3 O15 99.3(3)
O3 W3 O15 91.5(3)
O9 W3 O14 102.0(3)
O3 W3 O14 91.3(3)
O15 W3 O14 157.6(3)
O9 W3 O23 100.5(3)
O3 W3 O23 158.5(3)
O15 W3 O23 87.0(3)
O14 W3 O23 82.3(3)
O9 W3 O20 173.3(3)
O3 W3 O20 76.8(3)
O15 W3 O20 74.6(2)
O14 W3 O20 84.4(2)
O23 W3 O20 82.1(2)
O9 W3 Mn1 134.1(3)
O3 W3 Mn1 33.5(2)
O15 W3 Mn1 81.9(2)
O14 W3 Mn1 88.3(2)
O23 W3 Mn1 125.3(2)
O20 W3 Mn1 43.27(16)
O10 W4 O4 100.7(3)
O10 W4 O16 101.9(3)
O4 W4 O16 91.5(3)
O10 W4 O15 100.0(3)
O4 W4 O15 90.7(3)
O16 W4 O15 157.2(3)
O10 W4 O24 100.6(3)
O4 W4 O24 158.6(3)
O16 W4 O24 84.6(3)
O15 W4 O24 85.3(3)
O10 W4 O20 172.4(3)
O4 W4 O20 76.2(3)
O16 W4 O20 85.2(3)
O15 W4 O20 73.3(2)
O24 W4 O20 82.6(3)
O10 W4 Mn1 133.6(3)
O4 W4 Mn1 33.1(2)
O16 W4 Mn1 88.0(2)
O15 W4 Mn1 81.5(2)
O24 W4 Mn1 125.6(2)
O20 W4 Mn1 43.03(15)
O11 W5 O5 100.6(3)
O11 W5 O17 100.7(3)
O5 W5 O17 92.4(3)
O11 W5 O16 101.2(3)
O5 W5 O16 89.2(3)
O17 W5 O16 157.4(3)
O11 W5 O25 101.6(3)
O5 W5 O25 157.5(3)
O17 W5 O25 86.7(3)
O16 W5 O25 83.4(3)
O11 W5 O21 173.6(3)
O5 W5 O21 76.0(3)
O17 W5 O21 74.2(3)
O16 W5 O21 84.4(3)
O25 W5 O21 82.2(3)
O11 W5 Mn2 133.4(3)
O5 W5 Mn2 33.1(2)
O17 W5 Mn2 82.1(2)
O16 W5 Mn2 87.1(2)
O25 W5 Mn2 125.0(2)
O21 W5 Mn2 42.92(16)
O12 W6 O6 100.8(3)
O12 W6 O17 100.0(3)
O6 W6 O17 91.9(3)
O12 W6 O18 101.6(3)
O6 W6 O18 91.3(3)
O17 W6 O18 157.2(3)
O12 W6 O26 101.0(3)
O6 W6 O26 158.0(3)
O17 W6 O26 86.6(3)
O18 W6 O26 82.1(3)
O12 W6 O21 173.8(3)
O6 W6 O21 76.6(3)
O17 W6 O21 74.6(3)
O18 W6 O21 84.2(3)
O26 W6 O21 81.8(3)
O12 W6 Mn2 134.1(3)
O6 W6 Mn2 33.5(2)
O17 W6 Mn2 82.3(2)
O18 W6 Mn2 88.0(2)
O26 W6 Mn2 124.8(2)
O21 W6 Mn2 43.12(16)
O33 W7 O26 101.8(4)
O33 W7 O32 99.0(3)
O26 W7 O32 92.7(3)
O33 W7 O34 100.3(4)
O26 W7 O34 157.4(3)
O32 W7 O34 88.5(3)
O33 W7 O27 101.8(3)
O26 W7 O27 85.3(3)
O32 W7 O27 159.1(3)
O34 W7 O27 85.6(3)
O33 W7 O28 169.8(3)
O26 W7 O28 86.4(3)
O32 W7 O28 74.4(3)
O34 W7 O28 72.2(3)
O27 W7 O28 84.7(3)
O29 W8 O23 102.1(3)
O29 W8 O30 100.1(3)
O23 W8 O30 90.7(3)
O29 W8 O34 100.4(3)
O23 W8 O34 157.0(3)
O30 W8 O34 90.1(3)
O29 W8 O22 100.2(3)
O23 W8 O22 84.3(3)
O30 W8 O22 159.7(3)
O34 W8 O22 87.0(3)
O29 W8 O28 171.8(3)
O23 W8 O28 84.7(3)
O30 W8 O28 75.1(3)
O34 W8 O28 73.3(3)
O22 W8 O28 84.9(3)
O31 W9 O25 103.3(3)
O31 W9 O24 104.0(3)
O25 W9 O24 88.8(3)
O31 W9 O32 99.1(3)
O25 W9 O32 88.8(3)
O24 W9 O32 156.8(3)
O31 W9 O30 99.6(3)
O25 W9 O30 156.9(3)
O24 W9 O30 88.6(3)
O32 W9 O30 84.6(3)
O31 W9 O28 167.0(3)
O25 W9 O28 85.5(3)
O24 W9 O28 85.5(3)
O32 W9 O28 71.3(3)
O30 W9 O28 71.4(3)
O47 W10 O59 104.3(3)
O47 W10 O48 103.6(3)
O59 W10 O48 88.9(3)
O47 W10 O46 99.2(3)
O59 W10 O46 88.7(3)
O48 W10 O46 157.0(3)
O47 W10 O38 94.6(3)
O59 W10 O38 161.0(3)
O48 W10 O38 88.9(3)
O46 W10 O38 86.0(3)
O47 W10 O54 165.2(3)
O59 W10 O54 88.2(3)
O48 W10 O54 84.4(2)
O46 W10 O54 72.7(2)
O38 W10 O54 72.8(2)
O47 W10 Mn2 64.0(3)
O59 W10 Mn2 162.4(2)
O48 W10 Mn2 106.2(2)
O46 W10 Mn2 80.8(2)
O38 W10 Mn2 32.66(18)
O54 W10 Mn2 101.99(15)
O45 W11 O58 104.8(3)
O45 W11 O44 103.2(3)
O58 W11 O44 88.3(3)
O45 W11 O46 99.1(3)
O58 W11 O46 90.1(3)
O44 W11 O46 157.2(3)
O45 W11 O37 93.7(3)
O58 W11 O37 161.5(3)
O44 W11 O37 87.5(3)
O46 W11 O37 86.8(3)
O45 W11 O54 164.3(3)
O58 W11 O54 88.9(3)
O44 W11 O54 84.4(3)
O46 W11 O54 72.8(2)
O37 W11 O54 72.7(2)
O45 W11 Mn1 62.0(2)
O58 W11 Mn1 163.5(2)
O44 W11 Mn1 103.8(2)
O46 W11 Mn1 82.9(2)
O37 W11 Mn1 33.26(17)
O54 W11 Mn1 103.07(16)
O43 W12 O36 100.3(3)
O43 W12 O42 99.8(3)
O36 W12 O42 90.9(3)
O43 W12 O44 101.2(3)
O36 W12 O44 91.5(3)
O42 W12 O44 158.1(3)
O43 W12 O57 101.8(3)
O36 W12 O57 157.9(3)
O42 W12 O57 86.9(3)
O44 W12 O57 82.8(3)
O43 W12 O53 173.3(3)
O36 W12 O53 76.1(3)
O42 W12 O53 74.8(3)
O44 W12 O53 84.6(3)
O57 W12 O53 82.1(2)
O43 W12 Mn4 133.3(3)
O36 W12 Mn4 33.3(2)
O42 W12 Mn4 81.8(2)
O44 W12 Mn4 88.3(2)
O57 W12 Mn4 124.82(19)
O53 W12 Mn4 42.80(16)
O41 W13 O35 100.9(3)
O41 W13 O42 98.8(3)
O35 W13 O42 91.1(3)
O41 W13 O52 102.0(3)
O35 W13 O52 89.9(3)
O42 W13 O52 158.5(3)
O41 W13 O56 101.8(3)
O35 W13 O56 157.2(3)
O42 W13 O56 86.6(3)
O52 W13 O56 84.2(3)
O41 W13 O53 172.1(3)
O35 W13 O53 75.9(2)
O42 W13 O53 74.2(2)
O52 W13 O53 85.2(2)
O56 W13 O53 81.6(3)
O41 W13 Mn4 133.7(2)
O35 W13 Mn4 33.12(19)
O42 W13 Mn4 81.8(2)
O52 W13 Mn4 87.46(19)
O56 W13 Mn4 124.3(2)
O53 W13 Mn4 42.78(16)
O51 W14 O40 100.8(3)
O51 W14 O52 101.8(3)
O40 W14 O52 90.9(3)
O51 W14 O50 100.2(3)
O40 W14 O50 91.1(3)
O52 W14 O50 157.0(3)
O51 W14 O61 101.9(3)
O40 W14 O61 157.3(3)
O52 W14 O61 83.6(3)
O50 W14 O61 85.8(3)
O51 W14 O55 172.9(3)
O40 W14 O55 75.9(2)
O52 W14 O55 84.6(2)
O50 W14 O55 73.8(2)
O61 W14 O55 81.6(3)
O51 W14 Mn3 133.7(3)
O40 W14 Mn3 33.19(19)
O52 W14 Mn3 87.6(2)
O50 W14 Mn3 81.7(2)
O61 W14 Mn3 124.3(2)
O55 W14 Mn3 42.71(16)
O49 W15 O39 100.3(3)
O49 W15 O50 99.6(3)
O39 W15 O50 91.2(3)
O49 W15 O48 101.0(3)
O39 W15 O48 90.4(3)
O50 W15 O48 158.7(3)
O49 W15 O60 101.8(3)
O39 W15 O60 157.6(3)
O50 W15 O60 88.3(3)
O48 W15 O60 82.2(3)
O49 W15 O55 173.2(3)
O39 W15 O55 76.2(3)
O50 W15 O55 74.8(3)
O48 W15 O55 85.0(3)
O60 W15 O55 82.1(3)
O49 W15 Mn3 133.3(3)
O39 W15 Mn3 33.3(2)
O50 W15 Mn3 82.0(2)
O48 W15 Mn3 87.8(2)
O60 W15 Mn3 124.8(2)
O55 W15 Mn3 42.85(16)
O67 W16 O60 103.5(3)
O67 W16 O68 100.2(3)
O60 W16 O68 91.0(3)
O67 W16 O66 100.0(3)
O60 W16 O66 156.1(3)
O68 W16 O66 89.1(3)
O67 W16 O59 100.1(3)
O60 W16 O59 84.9(3)
O68 W16 O59 159.7(3)
O66 W16 O59 86.8(3)
O67 W16 O62 170.6(3)
O60 W16 O62 84.6(3)
O68 W16 O62 74.6(3)
O66 W16 O62 72.4(3)
O59 W16 O62 85.3(3)
O65 W17 O57 102.9(3)
O65 W17 O64 99.9(3)
O57 W17 O64 92.3(3)
O65 W17 O66 100.1(3)
O57 W17 O66 156.2(3)
O64 W17 O66 89.8(3)
O65 W17 O58 100.2(3)
O57 W17 O58 83.8(3)
O64 W17 O58 159.8(3)
O66 W17 O58 86.1(3)
O65 W17 O62 170.7(3)
O57 W17 O62 85.2(3)
O64 W17 O62 74.9(3)
O66 W17 O62 72.5(2)
O58 W17 O62 85.1(3)
O63 W18 O61 104.1(3)
O63 W18 O56 102.5(3)
O61 W18 O56 88.4(3)
O63 W18 O68 100.4(3)
O61 W18 O68 90.2(3)
O56 W18 O68 156.6(3)
O63 W18 O64 97.2(3)
O61 W18 O64 158.6(3)
O56 W18 O64 87.2(3)
O68 W18 O64 85.7(3)
O63 W18 O62 167.5(3)
O61 W18 O62 86.5(3)
O56 W18 O62 84.1(3)
O68 W18 O62 72.5(2)
O64 W18 O62 72.3(3)
O37 V1 O1 94.0(3)
O37 V1 O38 86.3(3)
O1 V1 O38 179.5(3)
O37 V1 O2 179.4(3)
O1 V1 O2 85.8(3)
O38 V1 O2 93.9(3)
O37 V1 O19 99.5(3)
O1 V1 O19 79.9(3)
O38 V1 O19 99.8(3)
O2 V1 O19 79.9(3)
O37 V1 O54 80.4(3)
O1 V1 O54 100.4(3)
O38 V1 O54 80.0(3)
O2 V1 O54 100.2(3)
O19 V1 O54 179.7(3)
O37 Mn1 O4 177.2(3)
O37 Mn1 O3 92.8(3)
O4 Mn1 O3 89.9(3)
O37 Mn1 O1H 90.4(3)
O4 Mn1 O1H 86.8(3)
O3 Mn1 O1H 174.9(3)
O37 Mn1 O20 98.9(3)
O4 Mn1 O20 81.0(3)
O3 Mn1 O20 79.8(3)
O1H Mn1 O20 95.9(3)
O37 Mn1 W3 97.4(2)
O4 Mn1 W3 84.6(2)
O3 Mn1 W3 32.5(2)
O1H Mn1 W3 143.1(2)
O20 Mn1 W3 47.33(17)
O37 Mn1 W4 147.2(2)
O4 Mn1 W4 32.7(2)
O3 Mn1 W4 84.7(2)
O1H Mn1 W4 90.5(2)
O20 Mn1 W4 48.36(16)
W3 Mn1 W4 64.06(3)
O37 Mn1 W11 35.4(2)
O4 Mn1 W11 144.6(2)
O3 Mn1 W11 97.3(2)
O1H Mn1 W11 87.5(2)
O20 Mn1 W11 134.33(17)
W3 Mn1 W11 118.86(4)
W4 Mn1 W11 176.82(5)
O5 Mn2 O38 177.8(3)
O5 Mn2 O6 90.3(3)
O38 Mn2 O6 91.5(3)
O5 Mn2 O1H 86.2(3)
O38 Mn2 O1H 92.0(3)
O6 Mn2 O1H 175.8(3)
O5 Mn2 O21 81.3(3)
O38 Mn2 O21 100.2(3)
O6 Mn2 O21 80.7(3)
O1H Mn2 O21 96.5(3)
O5 Mn2 W6 85.1(2)
O38 Mn2 W6 97.1(2)
O6 Mn2 W6 32.7(2)
O1H Mn2 W6 144.3(2)
O21 Mn2 W6 47.94(18)
O5 Mn2 W5 33.0(2)
O38 Mn2 W5 148.5(2)
O6 Mn2 W5 84.3(2)
O1H Mn2 W5 91.5(2)
O21 Mn2 W5 48.27(17)
W6 Mn2 W5 63.63(3)
O5 Mn2 W10 144.1(2)
O38 Mn2 W10 34.45(19)
O6 Mn2 W10 95.2(2)
O1H Mn2 W10 89.0(2)
O21 Mn2 W10 134.64(18)
W6 Mn2 W10 117.18(4)
W5 Mn2 W10 176.94(5)
O40 Mn3 O39 89.8(3)
O40 Mn3 O2 177.3(3)
O39 Mn3 O2 92.1(3)
O40 Mn3 O2H 86.5(3)
O39 Mn3 O2H 175.6(3)
O2 Mn3 O2H 91.7(3)
O40 Mn3 O55 81.0(3)
O39 Mn3 O55 80.0(3)
O2 Mn3 O55 101.3(3)
O2H Mn3 O55 97.0(3)
O40 Mn3 W15 84.6(2)
O39 Mn3 W15 32.5(2)
O2 Mn3 W15 98.0(2)
O2H Mn3 W15 144.4(2)
O55 Mn3 W15 47.54(17)
O40 Mn3 W14 32.7(2)
O39 Mn3 W14 84.4(2)
O2 Mn3 W14 149.6(2)
O2H Mn3 W14 91.2(2)
O55 Mn3 W14 48.34(17)
W15 Mn3 W14 63.89(3)
O35 Mn4 O36 89.7(3)
O35 Mn4 O1 177.6(3)
O36 Mn4 O1 92.7(3)
O35 Mn4 O2H 87.0(3)
O36 Mn4 O2H 175.6(3)
O1 Mn4 O2H 90.7(3)
O35 Mn4 O53 80.9(3)
O36 Mn4 O53 79.8(3)
O1 Mn4 O53 100.0(3)
O2H Mn4 O53 96.9(3)
O35 Mn4 W12 84.6(2)
O36 Mn4 W12 32.2(2)
O1 Mn4 W12 97.7(2)
O2H Mn4 W12 144.3(2)
O53 Mn4 W12 47.58(17)
O35 Mn4 W13 32.7(2)
O36 Mn4 W13 84.0(2)
O1 Mn4 W13 148.1(2)
O2H Mn4 W13 91.7(2)
O53 Mn4 W13 48.19(17)
W12 Mn4 W13 63.70(3)
C12 C11 C14 12(2)
C12 C11 Cl11 113(2)
C14 C11 Cl11 120(3)
C12 C11 Cl13 111(2)
C14 C11 Cl13 107(3)
Cl11 C11 Cl13 51.8(13)
C13 C12 C11 9(3)
C13 C12 Cl14 123(2)
C11 C12 Cl14 124(2)
C13 C12 Cl12 107(2)
C11 C12 Cl12 112.7(18)
Cl14 C12 Cl12 27.1(6)
Cl13 Cl11 C11 66.1(14)
Cl13 Cl11 C13 60.6(14)
C11 Cl11 C13 8(2)
Cl14 Cl12 C14 75(2)
Cl14 Cl12 C12 65.7(14)
C14 Cl12 C12 10(2)
C12 C13 C14 14(3)
C12 C13 Cl13 123(3)
C14 C13 Cl13 120(4)
C12 C13 Cl11 113(3)
C14 C13 Cl11 123(4)
Cl13 C13 Cl11 49.4(12)
C13 C14 C11 7(3)
C13 C14 Cl14 118(5)
C11 C14 Cl14 117(4)
C13 C14 Cl12 111(4)
C11 C14 Cl12 114(4)
Cl14 C14 Cl12 27.9(12)
Cl11 Cl13 C13 69.9(16)
Cl11 Cl13 C11 62.1(14)
C13 Cl13 C11 10(2)
Cl12 Cl14 C12 87.2(16)
Cl12 Cl14 C14 77(2)
C12 Cl14 C14 11(2)
C22 C21 Cl21 116.2(19)
C21 C22 Cl22 111.0(18)
C32 C31 Cl31 108(3)
C31 C32 Cl32 103(3)
C43 C41 C42 83(5)
C43 C41 C44 52(4)
C42 C41 C44 32(2)
C43 C41 Cl43 73(4)
C42 C41 Cl43 148(3)
C44 C41 Cl43 119(2)
C43 C41 Cl41 71(4)
C42 C41 Cl41 118(3)
C44 C41 Cl41 98(2)
Cl43 C41 Cl41 33.3(8)
C44 C42 C41 90(5)
C44 C42 C43 58(4)
C41 C42 C43 33(2)
C44 C42 Cl42 68(4)
C41 C42 Cl42 126(3)
C43 C42 Cl42 111(3)
C44 C42 Cl44 54(4)
C41 C42 Cl44 98(3)
C43 C42 Cl44 82(3)
Cl42 C42 Cl44 29.5(8)
Cl43 Cl41 C43 67.6(17)
Cl43 Cl41 C41 66.3(14)
C43 Cl41 C41 25.9(15)
Cl44 Cl42 C44 79.2(15)
Cl44 Cl42 C42 93.8(18)
C44 Cl42 C42 25.8(15)
C41 C43 C44 98(5)
C41 C43 C42 64(4)
C44 C43 C42 34(2)
C41 C43 Cl43 80(4)
C44 C43 Cl43 152(4)
C42 C43 Cl43 138(4)
C41 C43 Cl41 83(4)
C44 C43 Cl41 118(3)
C42 C43 Cl41 116(3)
Cl43 C43 Cl41 34.9(10)
C42 C44 C43 88(5)
C42 C44 C41 58(4)
C43 C44 C41 30(2)
C42 C44 Cl42 86(4)
C43 C44 Cl42 135(3)
C41 C44 Cl42 121(2)
C42 C44 Cl44 105(4)
C43 C44 Cl44 105(3)
C41 C44 Cl44 106(2)
Cl42 C44 Cl44 35.3(8)
Cl41 Cl43 C43 77.5(18)
Cl41 Cl43 C41 80.3(15)
C43 Cl43 C41 27.7(16)
Cl42 Cl44 C44 65.5(14)
Cl42 Cl44 C42 56.7(14)
C44 Cl44 C42 20.6(14)

loop_
_geom_bond_atom_site_label_1
_geom_bond_atom_site_label_2
_geom_bond_distance
N1 C141 1.516(18)
N1 C111 1.518(18)
N1 C121 1.537(17)
N1 C131 1.541(18)
C111 C112 1.51(2)
C112 C113 1.50(3)
C113 C114 1.48(4)
C121 C122 1.53(2)
C122 C123 1.51(2)
C123 C124 1.52(3)
C131 C132 1.54(2)
C132 C133 1.58(2)
C133 C134 1.53(2)
C141 C142 1.54(2)
C142 C143 1.52(2)
C143 C144 1.55(3)
N2 C241 1.520(16)
N2 C211 1.525(16)
N2 C231 1.540(16)
N2 C221 1.571(16)
C211 C212 1.540(17)
C212 C213 1.577(18)
C213 C214 1.52(2)
C221 C222 1.510(18)
C222 C223 1.58(2)
C223 C224 1.49(2)
C231 C232 1.56(2)
C232 C233 1.57(2)
C233 C234 1.56(2)
C241 C242 1.514(19)
C242 C243 1.58(2)
C243 C244 1.51(3)
N3 C321 1.510(14)
N3 C331 1.514(15)
N3 C341 1.535(14)
N3 C311 1.547(15)
C311 C312 1.515(16)
C312 C313 1.541(17)
C313 C314 1.536(19)
C321 C322 1.533(16)
C322 C323 1.498(18)
C323 C324 1.56(2)
C331 C332 1.565(19)
C332 C333 1.53(2)
C333 C334 1.54(2)
C341 C342 1.542(16)
C342 C343 1.537(19)
C343 C344 1.57(2)
N4 C441 1.49(2)
N4 C431 1.530(17)
N4 C421 1.538(17)
N4 C411 1.58(2)
C411 C412 1.54(2)
C412 C413 1.55(3)
C413 C414 1.53(3)
C421 C422 1.513(19)
C422 C423 1.58(2)
C423 C424 1.61(2)
C431 C432 1.551(18)
C432 C433 1.48(2)
C433 C434 1.55(2)
C441 C442 1.53(3)
C442 C443 1.65(4)
C443 C444 1.60(3)
N5 C521 1.516(18)
N5 C541 1.524(17)
N5 C511 1.537(18)
N5 C531 1.538(18)
C511 C512 1.53(2)
C512 C513 1.56(3)
C513 C514 1.60(3)
C521 C522 1.55(2)
C522 C523 1.58(3)
C523 C524 1.58(3)
C531 C532 1.54(2)
C532 C533 1.50(2)
C533 C534 1.51(3)
C541 C542 1.520(19)
C542 C543 1.54(2)
C543 C544 1.50(2)
N6 C611 1.48(3)
N6 C641 1.54(3)
N6 C631 1.54(3)
N6 C621 1.65(3)
C611 C612 1.47(4)
C612 C613 1.574(18)
C613 C614 1.38(4)
C621 C622 1.590(18)
C622 C623 1.576(18)
C623 C624 1.555(18)
C631 C632 1.56(4)
C632 C633 1.67(4)
C633 C634 1.72(4)
C641 C642 1.51(4)
C642 C643 1.57(4)
C643 C644 1.54(4)
N7 C711 1.45(4)
N7 C741 1.56(2)
N7 C721 1.74(3)
N7 C731 1.74(4)
C711 C712 1.27(4)
C712 C713 1.78(4)
C713 C714 1.46(3)
C721 C722 1.42(4)
C722 C723 1.44(5)
C723 C724 1.68(7)
C731 C732 1.48(4)
C732 C733 1.67(6)
C733 C734 1.17(5)
C741 C742 1.52(2)
C742 C743 1.49(3)
C743 C744 1.42(3)
O1 Mn4 1.910(7)
O1 W2 1.978(7)
O1 V1 1.981(7)
O1H Mn1 1.958(7)
O1H Mn2 1.965(7)
O2 Mn3 1.904(6)
O2 W1 1.984(6)
O2 V1 1.985(6)
O2H Mn4 1.956(7)
O2H Mn3 1.967(7)
O3 W3 1.853(7)
O3 Mn1 1.906(7)
O4 W4 1.873(7)
O4 Mn1 1.898(7)
O5 W5 1.884(7)
O5 Mn2 1.889(7)
O6 W6 1.861(7)
O6 Mn2 1.900(7)
O7 W1 1.718(7)
O8 W2 1.725(7)
O9 W3 1.719(7)
O10 W4 1.727(7)
O11 W5 1.722(7)
O12 W6 1.722(7)
O13 W2 1.923(7)
O13 W1 1.926(7)
O14 W2 1.882(7)
O14 W3 1.944(7)
O15 W3 1.933(7)
O15 W4 1.940(7)
O16 W4 1.910(7)
O16 W5 1.945(7)
O17 W5 1.918(7)
O17 W6 1.924(7)
O18 W1 1.877(7)
O18 W6 1.950(7)
O19 Si1 1.660(7)
O19 V1 2.072(7)
O19 W2 2.365(7)
O19 W1 2.377(6)
O20 Si1 1.614(6)
O20 Mn1 2.162(6)
O20 W3 2.319(6)
O20 W4 2.367(6)
O21 Si1 1.611(7)
O21 Mn2 2.154(7)
O21 W6 2.339(7)
O21 W5 2.360(6)
O22 W2 1.869(7)
O22 W8 1.966(7)
O23 W8 1.889(7)
O23 W3 1.976(7)
O24 W9 1.876(7)
O24 W4 1.969(7)
O25 W9 1.874(7)
O25 W5 1.967(7)
O26 W7 1.878(7)
O26 W6 1.979(7)
O27 W1 1.878(7)
O27 W7 1.966(6)
O28 Si1 1.618(7)
O28 W8 2.302(7)
O28 W7 2.326(7)
O28 W9 2.417(7)
O29 W8 1.722(7)
O30 W8 1.907(7)
O30 W9 1.967(7)
O31 W9 1.726(7)
O32 W7 1.895(7)
O32 W9 1.958(7)
O33 W7 1.714(8)
O34 W8 1.925(7)
O34 W7 1.957(8)
O35 W13 1.874(7)
O35 Mn4 1.893(7)
O36 W12 1.852(7)
O36 Mn4 1.907(7)
O37 Mn1 1.897(6)
O37 V1 1.967(6)
O37 W11 2.004(6)
O38 Mn2 1.897(6)
O38 V1 1.983(6)
O38 W10 1.989(6)
O39 W15 1.860(7)
O39 Mn3 1.900(7)
O40 W14 1.872(7)
O40 Mn3 1.898(6)
O41 W13 1.730(7)
O42 W12 1.929(7)
O42 W13 1.931(7)
O43 W12 1.725(8)
O44 W11 1.894(7)
O44 W12 1.934(7)
O45 W11 1.721(7)
O46 W11 1.924(7)
O46 W10 1.925(6)
O47 W10 1.728(7)
O48 W10 1.886(6)
O48 W15 1.950(6)
O49 W15 1.719(7)
O50 W15 1.928(7)
O50 W14 1.939(7)
O51 W14 1.712(7)
O52 W14 1.918(7)
O52 W13 1.935(7)
O53 Si2 1.617(7)
O53 Mn4 2.148(6)
O53 W12 2.333(6)
O53 W13 2.357(6)
O54 Si2 1.646(7)
O54 V1 2.078(7)
O54 W11 2.373(6)
O54 W10 2.377(6)
O55 Si2 1.618(7)
O55 Mn3 2.147(7)
O55 W15 2.329(6)
O55 W14 2.364(6)
O56 W18 1.877(7)
O56 W13 1.949(6)
O57 W17 1.886(7)
O57 W12 1.964(7)
O58 W11 1.873(7)
O58 W17 1.985(6)
O59 W10 1.871(7)
O59 W16 1.969(6)
O60 W16 1.888(7)
O60 W15 1.970(7)
O61 W18 1.868(7)
O61 W14 1.974(7)
O62 Si2 1.624(7)
O62 W16 2.325(6)
O62 W17 2.328(7)
O62 W18 2.385(7)
O63 W18 1.733(7)
O64 W17 1.896(7)
O64 W18 1.972(7)
O65 W17 1.708(7)
O66 W17 1.937(7)
O66 W16 1.948(7)
O67 W16 1.712(7)
O68 W16 1.912(7)
O68 W18 1.952(7)
W3 Mn1 3.1536(15)
W4 Mn1 3.1669(15)
W5 Mn2 3.1620(15)
W6 Mn2 3.1504(15)
W10 Mn2 3.2391(15)
W11 Mn1 3.2216(15)
W12 Mn4 3.1607(15)
W13 Mn4 3.1617(14)
W14 Mn3 3.1645(15)
W15 Mn3 3.1566(15)
C11 C12 1.57(4)
C11 C14 1.64(7)
C11 Cl11 1.68(4)
C11 Cl13 1.74(4)
C12 C13 1.39(5)
C12 Cl14 1.68(3)
C12 Cl12 1.84(2)
Cl11 Cl13 1.497(18)
Cl11 C13 1.85(4)
Cl12 Cl14 0.842(16)
Cl12 C14 1.75(7)
C13 C14 1.42(8)
C13 Cl13 1.72(4)
C14 Cl14 1.73(7)
C21 C22 1.48(3)
C21 Cl21 1.75(3)
C22 Cl22 1.88(3)
C31 C32 1.49(5)
C31 Cl31 1.90(4)
C32 Cl32 1.78(4)
C41 C43 0.79(4)
C41 C42 1.32(5)
C41 C44 1.55(4)
C41 Cl43 1.68(3)
C41 Cl41 1.80(3)
C42 C44 0.82(5)
C42 C43 1.46(6)
C42 Cl42 1.87(4)
C42 Cl44 2.23(5)
Cl41 Cl43 1.006(15)
Cl41 C43 1.72(4)
Cl42 Cl44 1.103(16)
Cl42 C44 1.74(3)
C43 C44 1.23(5)
C43 Cl43 1.63(4)
C44 Cl44 1.87(3)

loop_
_geom_torsion_atom_site_label_1
_geom_torsion_atom_site_label_2
_geom_torsion_atom_site_label_3
_geom_torsion_atom_site_label_4
_geom_torsion
C141 N1 C111 C112 176.7(13)
C121 N1 C111 C112 -61.1(16)
C131 N1 C111 C112 55.1(16)
N1 C111 C112 C113 -178.6(16)
C111 C112 C113 C114 -180(2)
C141 N1 C121 C122 64.3(15)
C111 N1 C121 C122 -56.7(15)
C131 N1 C121 C122 -176.2(11)
N1 C121 C122 C123 -166.5(12)
C121 C122 C123 C124 -63.8(19)
C141 N1 C131 C132 -56.6(15)
C111 N1 C131 C132 64.6(15)
C121 N1 C131 C132 -176.8(11)
N1 C131 C132 C133 -161.8(12)
C131 C132 C133 C134 69.4(17)
C111 N1 C141 C142 176.2(12)
C121 N1 C141 C142 55.0(15)
C131 N1 C141 C142 -61.7(15)
N1 C141 C142 C143 178.4(12)
C141 C142 C143 C144 179.2(14)
C241 N2 C211 C212 -63.7(13)
C231 N2 C211 C212 173.3(10)
C221 N2 C211 C212 52.9(13)
N2 C211 C212 C213 174.0(10)
C211 C212 C213 C214 -87.1(13)
C241 N2 C221 C222 176.9(10)
C211 N2 C221 C222 55.5(13)
C231 N2 C221 C222 -61.8(13)
N2 C221 C222 C223 173.6(10)
C221 C222 C223 C224 173.9(13)
C241 N2 C231 C232 66.0(14)
C211 N2 C231 C232 -170.9(10)
C221 N2 C231 C232 -50.6(13)
N2 C231 C232 C233 -168.1(10)
C231 C232 C233 C234 -171.1(12)
C211 N2 C241 C242 -69.2(13)
C231 N2 C241 C242 50.1(14)
C221 N2 C241 C242 170.6(11)
N2 C241 C242 C243 160.3(11)
C241 C242 C243 C244 -73.0(17)
C321 N3 C311 C312 60.2(12)
C331 N3 C311 C312 -178.3(9)
C341 N3 C311 C312 -57.9(12)
N3 C311 C312 C313 -104.1(11)
C311 C312 C313 C314 177.9(10)
C331 N3 C321 C322 -51.4(12)
C341 N3 C321 C322 -172.8(9)
C311 N3 C321 C322 66.6(11)
N3 C321 C322 C323 -173.6(10)
C321 C322 C323 C324 175.0(11)
C321 N3 C331 C332 -54.7(12)
C341 N3 C331 C332 64.2(12)
C311 N3 C331 C332 -175.5(10)
N3 C331 C332 C333 175.3(10)
C331 C332 C333 C334 -178.6(12)
C321 N3 C341 C342 -167.4(9)
C331 N3 C341 C342 70.6(12)
C311 N3 C341 C342 -46.8(12)
N3 C341 C342 C343 179.9(10)
C341 C342 C343 C344 177.5(12)
C441 N4 C411 C412 163.3(14)
C431 N4 C411 C412 -74.7(16)
C421 N4 C411 C412 41.3(18)
N4 C411 C412 C413 -178.8(14)
C411 C412 C413 C414 57(2)
C441 N4 C421 C422 -57.7(16)
C431 N4 C421 C422 179.6(11)
C411 N4 C421 C422 60.1(15)
N4 C421 C422 C423 -162.4(11)
C421 C422 C423 C424 -173.6(11)
C441 N4 C431 C432 48.4(16)
C421 N4 C431 C432 170.5(10)
C411 N4 C431 C432 -68.6(14)
N4 C431 C432 C433 -176.1(11)
C431 C432 C433 C434 62.9(16)
C431 N4 C441 C442 53(2)
C421 N4 C441 C442 -65.2(19)
C411 N4 C441 C442 172.6(16)
N4 C441 C442 C443 -175.2(17)
C441 C442 C443 C444 -72(2)
C521 N5 C511 C512 52.4(16)
C541 N5 C511 C512 -66.5(15)
C531 N5 C511 C512 175.1(12)
N5 C511 C512 C513 174.5(13)
C511 C512 C513 C514 174.4(15)
C541 N5 C521 C522 176.7(12)
C511 N5 C521 C522 55.4(16)
C531 N5 C521 C522 -63.6(16)
N5 C521 C522 C523 178.4(14)
C521 C522 C523 C524 70(2)
C521 N5 C531 C532 -68.5(16)
C541 N5 C531 C532 49.9(15)
C511 N5 C531 C532 169.5(12)
N5 C531 C532 C533 163.7(13)
C531 C532 C533 C534 177.1(16)
C521 N5 C541 C542 -176.5(11)
C511 N5 C541 C542 -54.9(14)
C531 N5 C541 C542 61.7(14)
N5 C541 C542 C543 -165.9(11)
C541 C542 C543 C544 73.7(16)
C641 N6 C611 C612 45(4)
C631 N6 C611 C612 165(3)
C621 N6 C611 C612 -73(3)
N6 C611 C612 C613 -173(3)
C611 C612 C613 C614 -94(3)
C611 N6 C621 C622 48(3)
C641 N6 C621 C622 -74(3)
C631 N6 C621 C622 163(3)
N6 C621 C622 C623 177(2)
C621 C622 C623 C624 137(3)
C611 N6 C631 C632 160(2)
C641 N6 C631 C632 -77(3)
C621 N6 C631 C632 45(3)
N6 C631 C632 C633 171(2)
C631 C632 C633 C634 -170(2)
C611 N6 C641 C642 62(3)
C631 N6 C641 C642 -56(3)
C621 N6 C641 C642 178(2)
N6 C641 C642 C643 174(2)
C641 C642 C643 C644 -176(2)
C741 N7 C711 C712 -69(4)
C721 N7 C711 C712 50(4)
C731 N7 C711 C712 166(3)
N7 C711 C712 C713 -160(2)
C711 C712 C713 C714 166(3)
C711 N7 C721 C722 46(4)
C741 N7 C721 C722 167(3)
C731 N7 C721 C722 -81(3)
N7 C721 C722 C723 177(3)
C721 C722 C723 C724 173(4)
C711 N7 C731 C732 59(3)
C741 N7 C731 C732 -68(2)
C721 N7 C731 C732 -177(2)
N7 C731 C732 C733 -155(5)
C731 C732 C733 C734 -46(10)
C711 N7 C741 C742 -170(2)
C721 N7 C741 C742 65.3(18)
C731 N7 C741 C742 -39(2)
N7 C741 C742 C743 -179.8(15)
C741 C742 C743 C744 175.6(19)
Mn2 O21 Si1 O20 59.6(5)
W6 O21 Si1 O20 177.4(4)
W5 O21 Si1 O20 -57.3(5)
Mn2 O21 Si1 O28 -179.5(4)
W6 O21 Si1 O28 -61.7(5)
W5 O21 Si1 O28 63.6(5)
Mn2 O21 Si1 O19 -59.0(5)
W6 O21 Si1 O19 58.8(5)
W5 O21 Si1 O19 -175.8(4)
Mn1 O20 Si1 O21 -59.6(5)
W3 O20 Si1 O21 -178.4(4)
W4 O20 Si1 O21 56.5(5)
Mn1 O20 Si1 O28 179.3(4)
W3 O20 Si1 O28 60.5(5)
W4 O20 Si1 O28 -64.6(5)
Mn1 O20 Si1 O19 58.9(5)
W3 O20 Si1 O19 -59.9(5)
W4 O20 Si1 O19 175.0(4)
W8 O28 Si1 O21 -178.1(4)
W7 O28 Si1 O21 55.4(5)
W9 O28 Si1 O21 -60.1(5)
W8 O28 Si1 O20 -56.6(5)
W7 O28 Si1 O20 176.8(4)
W9 O28 Si1 O20 61.3(5)
W8 O28 Si1 O19 62.6(5)
W7 O28 Si1 O19 -64.0(5)
W9 O28 Si1 O19 -179.5(4)
V1 O19 Si1 O21 60.2(5)
W2 O19 Si1 O21 -176.8(4)
W1 O19 Si1 O21 -62.9(5)
V1 O19 Si1 O20 -59.7(5)
W2 O19 Si1 O20 63.3(5)
W1 O19 Si1 O20 177.2(3)
V1 O19 Si1 O28 -179.6(4)
W2 O19 Si1 O28 -56.6(5)
W1 O19 Si1 O28 57.3(5)
Mn4 O53 Si2 O55 -59.4(5)
W12 O53 Si2 O55 -178.7(4)
W13 O53 Si2 O55 57.6(5)
Mn4 O53 Si2 O62 -179.8(4)
W12 O53 Si2 O62 60.9(5)
W13 O53 Si2 O62 -62.8(5)
Mn4 O53 Si2 O54 59.3(5)
W12 O53 Si2 O54 -60.0(5)
W13 O53 Si2 O54 176.3(4)
Mn3 O55 Si2 O53 60.3(5)
W15 O55 Si2 O53 177.7(4)
W14 O55 Si2 O53 -56.8(5)
Mn3 O55 Si2 O62 -179.1(4)
W15 O55 Si2 O62 -61.7(5)
W14 O55 Si2 O62 63.8(5)
Mn3 O55 Si2 O54 -57.9(5)
W15 O55 Si2 O54 59.5(5)
W14 O55 Si2 O54 -175.0(4)
W16 O62 Si2 O53 178.3(4)
W17 O62 Si2 O53 -55.7(5)
W18 O62 Si2 O53 61.3(5)
W16 O62 Si2 O55 57.7(5)
W17 O62 Si2 O55 -176.3(4)
W18 O62 Si2 O55 -59.3(5)
W16 O62 Si2 O54 -62.4(5)
W17 O62 Si2 O54 63.6(5)
W18 O62 Si2 O54 -179.4(3)
V1 O54 Si2 O53 -59.5(5)
W11 O54 Si2 O53 63.7(4)
W10 O54 Si2 O53 177.3(3)
V1 O54 Si2 O55 59.8(5)
W11 O54 Si2 O55 -177.1(3)
W10 O54 Si2 O55 -63.4(4)
V1 O54 Si2 O62 -179.9(4)
W11 O54 Si2 O62 -56.7(5)
W10 O54 Si2 O62 56.9(5)
W6 O18 W1 O7 133.1(9)
W6 O18 W1 O27 28.7(9)
W6 O18 W1 O13 -53.0(13)
W6 O18 W1 O2 -131.7(9)
W6 O18 W1 O19 -58.9(9)
W7 O27 W1 O7 -132.0(8)
W7 O27 W1 O18 -27.5(8)
W7 O27 W1 O13 129.2(8)
W7 O27 W1 O2 55.4(13)
W7 O27 W1 O19 56.7(8)
W8 O22 W2 O8 134.5(8)
W8 O22 W2 O14 30.6(8)
W8 O22 W2 O13 -126.6(8)
W8 O22 W2 O1 -47.6(15)
W8 O22 W2 O19 -53.7(8)
W3 O14 W2 O8 -134.5(8)
W3 O14 W2 O22 -29.9(9)
W3 O14 W2 O13 51.3(13)
W3 O14 W2 O1 131.3(9)
W3 O14 W2 O19 58.2(8)
Mn1 O3 W3 O9 -172.7(4)
Mn1 O3 W3 O15 -72.9(4)
Mn1 O3 W3 O14 84.8(4)
Mn1 O3 W3 O23 12.6(10)
Mn1 O3 W3 O20 0.9(3)
Mn1 O4 W4 O10 173.5(4)
Mn1 O4 W4 O16 -84.1(4)
Mn1 O4 W4 O15 73.2(4)
Mn1 O4 W4 O24 -5.4(10)
Mn1 O4 W4 O20 0.6(3)
Mn2 O5 W5 O11 -172.9(4)
Mn2 O5 W5 O17 -71.6(4)
Mn2 O5 W5 O16 85.9(4)
Mn2 O5 W5 O25 15.5(10)
Mn2 O5 W5 O21 1.5(3)
Mn2 O6 W6 O12 173.7(4)
Mn2 O6 W6 O17 73.1(4)
Mn2 O6 W6 O18 -84.3(4)
Mn2 O6 W6 O26 -12.4(10)
Mn2 O6 W6 O21 -0.6(3)
W6 O26 W7 O33 -135.7(9)
W6 O26 W7 O32 124.5(9)
W6 O26 W7 O34 31.9(15)
W6 O26 W7 O27 -34.6(9)
W6 O26 W7 O28 50.4(9)
W9 O32 W7 O33 175.5(5)
W9 O32 W7 O26 -82.1(5)
W9 O32 W7 O34 75.4(4)
W9 O32 W7 O27 1.8(11)
W9 O32 W7 O28 3.4(4)
W3 O23 W8 O29 132.1(9)
W3 O23 W8 O30 -127.4(9)
W3 O23 W8 O34 -35.5(14)
W3 O23 W8 O22 32.9(9)
W3 O23 W8 O28 -52.4(9)
W5 O25 W9 O31 128.8(8)
W5 O25 W9 O24 24.7(8)
W5 O25 W9 O32 -132.2(8)
W5 O25 W9 O30 -58.8(13)
W5 O25 W9 O28 -60.9(8)
W4 O24 W9 O31 -127.2(8)
W4 O24 W9 O25 -23.8(8)
W4 O24 W9 O32 60.5(12)
W4 O24 W9 O30 133.2(8)
W4 O24 W9 O28 61.8(8)
W16 O59 W10 O47 -133.3(7)
W16 O59 W10 O48 -29.5(7)
W16 O59 W10 O46 127.6(7)
W16 O59 W10 O38 53.8(13)
W16 O59 W10 O54 54.9(7)
W16 O59 W10 Mn2 -179.15(10)
W15 O48 W10 O47 134.7(8)
W15 O48 W10 O59 30.3(8)
W15 O48 W10 O46 -53.9(13)
W15 O48 W10 O38 -130.9(8)
W15 O48 W10 O54 -58.0(8)
W15 O48 W10 Mn2 -158.9(7)
W17 O58 W11 O45 135.6(7)
W17 O58 W11 O44 32.3(8)
W17 O58 W11 O46 -125.0(8)
W17 O58 W11 O37 -44.9(14)
W17 O58 W11 O54 -52.2(7)
W17 O58 W11 Mn1 170.63(15)
W12 O44 W11 O45 -135.2(8)
W12 O44 W11 O58 -30.4(8)
W12 O44 W11 O46 55.9(13)
W12 O44 W11 O37 131.6(8)
W12 O44 W11 O54 58.7(8)
W12 O44 W11 Mn1 160.8(7)
Mn4 O36 W12 O43 -173.8(4)
Mn4 O36 W12 O42 -73.6(4)
Mn4 O36 W12 O44 84.6(4)
Mn4 O36 W12 O57 10.3(10)
Mn4 O36 W12 O53 0.5(3)
Mn4 O35 W13 O41 172.3(4)
Mn4 O35 W13 O42 73.1(4)
Mn4 O35 W13 O52 -85.4(4)
Mn4 O35 W13 O56 -10.7(9)
Mn4 O35 W13 O53 -0.3(3)
Mn3 O40 W14 O51 -173.6(4)
Mn3 O40 W14 O52 84.2(4)
Mn3 O40 W14 O50 -72.9(4)
Mn3 O40 W14 O61 8.8(10)
Mn3 O40 W14 O55 0.0(3)
Mn3 O39 W15 O49 173.5(4)
Mn3 O39 W15 O50 73.4(4)
Mn3 O39 W15 O48 -85.3(4)
Mn3 O39 W15 O60 -15.0(9)
Mn3 O39 W15 O55 -0.6(3)
W15 O60 W16 O67 -132.3(9)
W15 O60 W16 O68 127.0(10)
W15 O60 W16 O66 36.9(14)
W15 O60 W16 O59 -33.1(9)
W15 O60 W16 O62 52.6(9)
W12 O57 W17 O65 133.3(9)
W12 O57 W17 O64 -125.9(9)
W12 O57 W17 O66 -31.3(14)
W12 O57 W17 O58 34.2(9)
W12 O57 W17 O62 -51.4(9)
W18 O64 W17 O65 -173.4(4)
W18 O64 W17 O57 83.1(4)
W18 O64 W17 O66 -73.2(4)
W18 O64 W17 O58 4.7(11)
W18 O64 W17 O62 -1.3(4)
W14 O61 W18 O63 126.7(8)
W14 O61 W18 O56 24.1(8)
W14 O61 W18 O68 -132.5(8)
W14 O61 W18 O64 -53.9(13)
W14 O61 W18 O62 -60.1(8)
W13 O56 W18 O63 -124.8(8)
W13 O56 W18 O61 -20.7(8)
W13 O56 W18 O68 66.0(12)
W13 O56 W18 O64 138.4(8)
W13 O56 W18 O62 66.0(8)
V1 O37 Mn1 O3 110.6(5)
W11 O37 Mn1 O3 -98.8(3)
V1 O37 Mn1 O1H -65.4(5)
W11 O37 Mn1 O1H 85.1(3)
V1 O37 Mn1 O20 30.6(5)
W11 O37 Mn1 O20 -178.9(3)
V1 O37 Mn1 W3 78.4(4)
W11 O37 Mn1 W3 -131.0(3)
V1 O37 Mn1 W4 26.1(7)
W11 O37 Mn1 W4 176.66(10)
V1 O37 Mn1 W11 -150.6(7)
W4 O4 Mn1 O3 -80.3(4)
W4 O4 Mn1 O1H 95.8(4)
W4 O4 Mn1 O20 -0.6(3)
W4 O4 Mn1 W3 -48.2(3)
W4 O4 Mn1 W11 177.06(9)
W5 O5 Mn2 O6 78.9(4)
W5 O5 Mn2 O1H -98.7(4)
W5 O5 Mn2 O21 -1.6(4)
W5 O5 Mn2 W6 46.6(3)
W5 O5 Mn2 W10 178.22(9)
V1 O38 Mn2 O6 -113.5(5)
W10 O38 Mn2 O6 96.9(4)
V1 O38 Mn2 O1H 64.3(5)
W10 O38 Mn2 O1H -85.4(4)
V1 O38 Mn2 O21 -32.7(5)
W10 O38 Mn2 O21 177.7(3)
V1 O38 Mn2 W6 -81.1(4)
W10 O38 Mn2 W6 129.3(3)
V1 O38 Mn2 W5 -31.9(7)
W10 O38 Mn2 W5 178.43(11)
V1 O38 Mn2 W10 149.6(7)
W14 O40 Mn3 O39 79.9(4)
W14 O40 Mn3 O2H -97.7(4)
W14 O40 Mn3 O55 0.0(3)
W14 O40 Mn3 W15 47.8(3)
W13 O35 Mn4 O36 -79.4(4)
W13 O35 Mn4 O2H 97.8(4)
W13 O35 Mn4 O53 0.3(3)
W13 O35 Mn4 W12 -47.5(3)
C14 C11 C12 C13 15(23)
Cl11 C11 C12 C13 -111(18)
Cl13 C11 C12 C13 -55(17)
C14 C11 C12 Cl14 98(15)
Cl11 C11 C12 Cl14 -28(3)
Cl13 C11 C12 Cl14 28(3)
C14 C11 C12 Cl12 70(14)
Cl11 C11 C12 Cl12 -56(3)
Cl13 C11 C12 Cl12 0(3)
C12 C11 Cl11 Cl13 99(2)
C14 C11 Cl11 Cl13 88(3)
C12 C11 Cl11 C13 54(16)
C14 C11 Cl11 C13 43(15)
Cl13 C11 Cl11 C13 -45(16)
C13 C12 Cl12 Cl14 130(3)
C11 C12 Cl12 Cl14 122(2)
C13 C12 Cl12 C14 -80(15)
C11 C12 Cl12 C14 -88(15)
Cl14 C12 Cl12 C14 150(15)
C11 C12 C13 C14 -165(23)
Cl14 C12 C13 C14 92(15)
Cl12 C12 C13 C14 67(14)
C11 C12 C13 Cl13 114(19)
Cl14 C12 C13 Cl13 11(5)
Cl12 C12 C13 Cl13 -14(4)
C11 C12 C13 Cl11 58(17)
Cl14 C12 C13 Cl11 -45(4)
Cl12 C12 C13 Cl11 -70(3)
Cl13 Cl11 C13 C12 114(3)
C11 Cl11 C13 C12 -114(18)
Cl13 Cl11 C13 C14 103(5)
C11 Cl11 C13 C14 -125(18)
C11 Cl11 C13 Cl13 132(17)
C12 C13 C14 C11 18(27)
Cl13 C13 C14 C11 125(23)
Cl11 C13 C14 C11 66(21)
C12 C13 C14 Cl14 -68(13)
Cl13 C13 C14 Cl14 39(6)
Cl11 C13 C14 Cl14 -19(6)
C12 C13 C14 Cl12 -97(15)
Cl13 C13 C14 Cl12 10(6)
Cl11 C13 C14 Cl12 -49(5)
C12 C11 C14 C13 -161(28)
Cl11 C11 C14 C13 -102(22)
Cl13 C11 C14 C13 -47(21)
C12 C11 C14 Cl14 -63(13)
Cl11 C11 C14 Cl14 -4(6)
Cl13 C11 C14 Cl14 51(5)
C12 C11 C14 Cl12 -94(15)
Cl11 C11 C14 Cl12 -35(5)
Cl13 C11 C14 Cl12 20(4)
Cl14 Cl12 C14 C13 110(4)
C12 Cl12 C14 C13 82(15)
Cl14 Cl12 C14 C11 103(4)
C12 Cl12 C14 C11 75(14)
C12 Cl12 C14 Cl14 -28(15)
C11 Cl11 Cl13 C13 -6(2)
C13 Cl11 Cl13 C11 6(2)
C12 C13 Cl13 Cl11 -94(3)
C14 C13 Cl13 Cl11 -110(4)
C12 C13 Cl13 C11 -130(16)
C14 C13 Cl13 C11 -145(16)
Cl11 C13 Cl13 C11 -36(13)
C12 C11 Cl13 Cl11 -104(2)
C14 C11 Cl13 Cl11 -115(3)
C12 C11 Cl13 C13 38(12)
C14 C11 Cl13 C13 27(13)
Cl11 C11 Cl13 C13 142(14)
C14 Cl12 Cl14 C12 -5(3)
C12 Cl12 Cl14 C14 5(3)
C13 C12 Cl14 Cl12 -61(3)
C11 C12 Cl14 Cl12 -72(3)
C13 C12 Cl14 C14 -89(15)
C11 C12 Cl14 C14 -100(15)
Cl12 C12 Cl14 C14 -28(14)
C13 C14 Cl14 Cl12 -82(5)
C11 C14 Cl14 Cl12 -90(4)
C13 C14 Cl14 C12 69(13)
C11 C14 Cl14 C12 61(13)
Cl12 C14 Cl14 C12 151(15)
Cl21 C21 C22 Cl22 -67(2)
Cl31 C31 C32 Cl32 -67(3)
C43 C41 C42 C44 -9(6)
Cl43 C41 C42 C44 33(8)
Cl41 C41 C42 C44 55(5)
C44 C41 C42 C43 9(6)
Cl43 C41 C42 C43 42(5)
Cl41 C41 C42 C43 64(4)
C43 C41 C42 Cl42 -71(5)
C44 C41 C42 Cl42 -62(4)
Cl43 C41 C42 Cl42 -29(8)
Cl41 C41 C42 Cl42 -7(5)
C43 C41 C42 Cl44 -62(4)
C44 C41 C42 Cl44 -54(4)
Cl43 C41 C42 Cl44 -21(6)
Cl41 C41 C42 Cl44 2(3)
C43 C41 Cl41 Cl43 -87(4)
C42 C41 Cl41 Cl43 -158(4)
C44 C41 Cl41 Cl43 -132(2)
C42 C41 Cl41 C43 -71(5)
C44 C41 Cl41 C43 -45(4)
Cl43 C41 Cl41 C43 87(4)
C44 C42 Cl42 Cl44 -55(4)
C41 C42 Cl42 Cl44 17(4)
C43 C42 Cl42 Cl44 -16(3)
C41 C42 Cl42 C44 73(5)
C43 C42 Cl42 C44 39(4)
Cl44 C42 Cl42 C44 55(4)
C42 C41 C43 C44 6(4)
Cl43 C41 C43 C44 -152(4)
Cl41 C41 C43 C44 -117(3)
C44 C41 C43 C42 -6(4)
Cl43 C41 C43 C42 -158(3)
Cl41 C41 C43 C42 -123(3)
C42 C41 C43 Cl43 158(3)
C44 C41 C43 Cl43 152(4)
Cl41 C41 C43 Cl43 35.1(8)
C42 C41 C43 Cl41 123(3)
C44 C41 C43 Cl41 117(3)
Cl43 C41 C43 Cl41 -35.1(8)
C44 C42 C43 C41 170(7)
Cl42 C42 C43 C41 126(5)
Cl44 C42 C43 C41 118(4)
C41 C42 C43 C44 -170(7)
Cl42 C42 C43 C44 -44(4)
Cl44 C42 C43 C44 -52(4)
C44 C42 C43 Cl43 136(6)
C41 C42 C43 Cl43 -33(4)
Cl42 C42 C43 Cl43 92(5)
Cl44 C42 C43 Cl43 84(5)
C44 C42 C43 Cl41 102(5)
C41 C42 C43 Cl41 -68(4)
Cl42 C42 C43 Cl41 58(4)
Cl44 C42 C43 Cl41 50(3)
Cl43 Cl41 C43 C41 82(4)
Cl43 Cl41 C43 C44 177(4)
C41 Cl41 C43 C44 95(5)
Cl43 Cl41 C43 C42 138(4)
C41 Cl41 C43 C42 57(4)
C41 Cl41 C43 Cl43 -82(4)
C41 C42 C44 C43 6(4)
Cl42 C42 C44 C43 136(3)
Cl44 C42 C44 C43 105(3)
C43 C42 C44 C41 -6(4)
Cl42 C42 C44 C41 130(3)
Cl44 C42 C44 C41 100(3)
C41 C42 C44 Cl42 -130(3)
C43 C42 C44 Cl42 -136(3)
Cl44 C42 C44 Cl42 -30.1(16)
C41 C42 C44 Cl44 -100(3)
C43 C42 C44 Cl44 -105(3)
Cl42 C42 C44 Cl44 30.1(16)
C41 C43 C44 C42 -9(6)
Cl43 C43 C44 C42 -92(9)
Cl41 C43 C44 C42 -96(5)
C42 C43 C44 C41 9(6)
Cl43 C43 C44 C41 -82(9)
Cl41 C43 C44 C41 -86(5)
C41 C43 C44 Cl42 74(6)
C42 C43 C44 Cl42 83(5)
Cl43 C43 C44 Cl42 -9(11)
Cl41 C43 C44 Cl42 -13(6)
C41 C43 C44 Cl44 96(5)
C42 C43 C44 Cl44 105(5)
Cl43 C43 C44 Cl44 14(9)
Cl41 C43 C44 Cl44 10(4)
C43 C41 C44 C42 169(7)
Cl43 C41 C44 C42 -161(5)
Cl41 C41 C44 C42 -133(5)
C42 C41 C44 C43 -169(7)
Cl43 C41 C44 C43 31(4)
Cl41 C41 C44 C43 58(4)
C43 C41 C44 Cl42 -128(5)
C42 C41 C44 Cl42 63(5)
Cl43 C41 C44 Cl42 -98(3)
Cl41 C41 C44 Cl42 -70(3)
C43 C41 C44 Cl44 -93(5)
C42 C41 C44 Cl44 98(5)
Cl43 C41 C44 Cl44 -62(3)
Cl41 C41 C44 Cl44 -35(2)
Cl44 Cl42 C44 C42 123(4)
Cl44 Cl42 C44 C43 40(5)
C42 Cl42 C44 C43 -84(6)
Cl44 Cl42 C44 C41 74(3)
C42 Cl42 C44 C41 -49(4)
C42 Cl42 C44 Cl44 -123(4)
C41 Cl41 Cl43 C43 28.1(16)
C43 Cl41 Cl43 C41 -28.1(16)
C41 C43 Cl43 Cl41 -93(4)
C44 C43 Cl43 Cl41 -6(8)
C42 C43 Cl43 Cl41 -63(5)
C44 C43 Cl43 C41 87(9)
C42 C43 Cl43 C41 30(4)
Cl41 C43 Cl43 C41 93(4)
C43 C41 Cl43 Cl41 81(4)
C42 C41 Cl43 Cl41 38(6)
C44 C41 Cl43 Cl41 57(2)
C42 C41 Cl43 C43 -44(6)
C44 C41 Cl43 C43 -25(4)
Cl41 C41 Cl43 C43 -81(4)
C42 Cl42 Cl44 C44 21.4(16)
C44 Cl42 Cl44 C42 -21.4(16)
C42 C44 Cl44 Cl42 -60(5)
C43 C44 Cl44 Cl42 -152(3)
C41 C44 Cl44 Cl42 -121(2)
C43 C44 Cl44 C42 -92(5)
C41 C44 Cl44 C42 -61(4)
Cl42 C44 Cl44 C42 60(5)
